data_4102963
loop_
_publ_author_name
'Brandon Q. Mercado'
'Melissa A. Stuart'
'Mary A. Mackey'
'Jane E. Pickens'
'Bridget S. Confait'
'Steven Stevenson'
'Michael L. Easterling'
'Ram\'on Valencia'
'Antonio Rodr\'iguez-Fortea'
'Josep M. Poblet'
'Marilyn M. Olmstead'
'Alan L. Balch'

_publ_section_title
;
 Sc2(\m2-O) Trapped in a Fullerene Cage: The Isolation and Structural
 Characterization of Sc2(\m2-O)@Cs(6)-C82 and the Relevance of the Thermal
 and Entropic Effects in Fullerene Isomer Selection
;
_journal_name_full 'Journal of the American Chemical Society'
_journal_page_first 12098
_journal_page_last 12105
_journal_paper_doi 10.1021/ja104902e
_journal_volume 132
_journal_year 2010
_chemical_formula_moiety 'C82 O1 Sc2, C36 H44 N4 Ni, 1.4(C7 H8).0.6(C6 H6)'
_chemical_formula_sum 'C131.4 H58.8 N4 Ni O Sc2'
_chemical_formula_weight 1858.06
_chemical_name_common Sc2O@Cs(6)-C82.Ni[OEP].1.4(toluene).0.6(benzene)
_chemical_name_systematic
; 
 ? 
;
_space_group_IT_number 12
_symmetry_cell_setting monoclinic
_symmetry_space_group_name_Hall '-C 2y'
_symmetry_space_group_name_H-M 'C 1 2/m 1'
_atom_sites_solution_hydrogens geom
_atom_sites_solution_primary direct
_atom_sites_solution_secondary difmap
_audit_creation_method SHELXL-97
_cell_angle_alpha 90.00
_cell_angle_beta 96.447(2)
_cell_angle_gamma 90.00
_cell_formula_units_Z 4
_cell_length_a 25.3421(6)
_cell_length_b 14.7875(4)
_cell_length_c 20.3492(5)
_cell_measurement_reflns_used 20400
_cell_measurement_temperature 100(2)
_cell_measurement_theta_max 41.79
_cell_measurement_theta_min 2.20
_cell_volume 7577.6(3)
_computing_cell_refinement 'SAINT (Bruker, 2009)'
_computing_data_collection 'Apex2 (Bruker, 2009)'
_computing_data_reduction 'SAINT (Bruker, 2009)'
_computing_publication_material 'SHELXL97 (Sheldrick, 2008)'
_computing_structure_refinement 'SHELXL-97 (Sheldrick, 2008)'
_computing_structure_solution 'SHELXS-97 (Sheldrick, 2008)'
_diffrn_ambient_temperature 100(2)
_diffrn_measured_fraction_theta_full 0.981
_diffrn_measured_fraction_theta_max 0.981
_diffrn_measurement_device_type 'Bruker Apex II'
_diffrn_measurement_method '\w and \f'
_diffrn_radiation_monochromator 'silicon 111'
_diffrn_radiation_source 'Advanced Light Source station 11.3.1'
_diffrn_radiation_wavelength 0.77490
_diffrn_reflns_av_R_equivalents 0.0545
_diffrn_reflns_av_sigmaI/netI 0.0291
_diffrn_reflns_limit_h_max 43
_diffrn_reflns_limit_h_min -43
_diffrn_reflns_limit_k_max 25
_diffrn_reflns_limit_k_min -25
_diffrn_reflns_limit_l_max 34
_diffrn_reflns_limit_l_min -34
_diffrn_reflns_number 144527
_diffrn_reflns_theta_full 41.79
_diffrn_reflns_theta_max 41.79
_diffrn_reflns_theta_min 2.20
_exptl_absorpt_coefficient_mu 0.493
_exptl_absorpt_correction_T_max 0.9341
_exptl_absorpt_correction_T_min 0.8701
_exptl_absorpt_correction_type multi-scan
_exptl_absorpt_process_details 'SADABS (Sheldrick, 1996)'
_exptl_crystal_colour black
_exptl_crystal_density_diffrn 1.629
_exptl_crystal_density_method 'not measured'
_exptl_crystal_description block
_exptl_crystal_F_000 3813
_exptl_crystal_size_max 0.14
_exptl_crystal_size_mid 0.15
_exptl_crystal_size_min 0.29
_refine_diff_density_max 1.229
_refine_diff_density_min -0.911
_refine_diff_density_rms 0.090
_refine_ls_extinction_method none
_refine_ls_goodness_of_fit_ref 1.017
_refine_ls_hydrogen_treatment constr
_refine_ls_matrix_type full
_refine_ls_number_parameters 1202
_refine_ls_number_reflns 20400
_refine_ls_number_restraints 2807
_refine_ls_restrained_S_all 0.981
_refine_ls_R_factor_all 0.0852
_refine_ls_R_factor_gt 0.0748
_refine_ls_shift/su_max 0.014
_refine_ls_shift/su_mean 0.000
_refine_ls_structure_factor_coef Fsqd
_refine_ls_weighting_details 'calc w=1/[\s^2^(Fo^2^)+(0.1067P)^2^+13.3004P] where P=(Fo^2^+2Fc^2^)/3'
_refine_ls_weighting_scheme calc
_refine_ls_wR_factor_gt 0.2054
_refine_ls_wR_factor_ref 0.2147
_reflns_number_gt 17273
_reflns_number_total 20400
_reflns_threshold_expression >2sigma(I)
_cod_data_source_file ja104902e_si_001.cif
_cod_data_source_block mn2003
_cod_original_sg_symbol_H-M 'C 2/m'
_cod_database_code 4102963

loop_
_symmetry_equiv_pos_as_xyz
'x, y, z'
'-x, y, -z'
'x+1/2, y+1/2, z'
'-x+1/2, y+1/2, -z'
'-x, -y, -z'
'x, -y, z'
'-x+1/2, -y+1/2, -z'
'x+1/2, -y+1/2, z'

loop_
_atom_site_label
_atom_site_type_symbol
_atom_site_fract_x
_atom_site_fract_y
_atom_site_fract_z
_atom_site_U_iso_or_equiv
_atom_site_adp_type
_atom_site_occupancy
_atom_site_symmetry_multiplicity
_atom_site_calc_flag
_atom_site_refinement_flags
_atom_site_disorder_assembly
_atom_site_disorder_group
O1_3 O 0.83211(18) 0.4847(3) 0.8293(2) 0.0325(11) Uani 0.27 1 d PU . .
O2_3 O 0.8051(3) 0.4796(5) 0.8054(4) 0.0556(19) Uani 0.23 1 d PU . .
Sc1_3 Sc 0.85025(8) 0.40261(13) 0.76130(9) 0.0334(3) Uani 0.27 1 d PU . .
Sc2_3 Sc 0.84285(7) 0.55099(13) 0.90770(8) 0.0338(3) Uani 0.19 1 d PU . .
Sc3_3 Sc 0.76200(17) 0.5407(4) 0.8762(3) 0.0919(18) Uani 0.15 1 d PU . .
Sc4_3 Sc 0.86315(16) 0.4162(3) 0.7798(2) 0.0401(7) Uani 0.14 1 d PU . .
Sc5_3 Sc 0.73047(6) 0.5000 0.82075(10) 0.0306(3) Uani 0.12 2 d SPU . .
Sc6_3 Sc 0.89794(9) 0.5000 0.82439(13) 0.0282(4) Uani 0.08 2 d SPU . .
Sc7_3 Sc 0.8170(3) 0.5000 0.9214(3) 0.0335(14) Uani 0.03 2 d SPU . .
Sc8_3 Sc 0.8152(6) 0.5000 0.7138(8) 0.076(8) Uani 0.02 2 d SP . .
C1_1 C 0.7383(4) 0.2676(4) 0.7902(4) 0.060(2) Uani 0.4126(18) 1 d PDU . -1
C2_1 C 0.7009(3) 0.3172(6) 0.8167(4) 0.065(3) Uani 0.4126(18) 1 d PDU . -1
C3_1 C 0.7093(3) 0.3429(5) 0.8881(3) 0.068(2) Uani 0.4126(18) 1 d PDU . -1
C4_1 C 0.7559(4) 0.3174(5) 0.9283(4) 0.061(2) Uani 0.4126(18) 1 d PDU . -1
C5_1 C 0.7956(3) 0.2628(4) 0.8995(4) 0.0595(17) Uani 0.4126(18) 1 d PDU . -1
C6_1 C 0.7885(3) 0.2374(4) 0.8319(3) 0.0492(14) Uani 0.4126(18) 1 d PDU . -1
C7_1 C 0.8359(3) 0.2222(4) 0.8006(3) 0.0465(11) Uani 0.4126(18) 1 d PDU . -1
C8_1 C 0.8381(4) 0.2456(6) 0.7320(3) 0.0511(18) Uani 0.4126(18) 1 d PDU . -1
C9_1 C 0.7935(2) 0.2667(5) 0.6962(5) 0.0323(13) Uani 0.4126(18) 1 d PDU . -1
C10_1 C 0.7399(4) 0.2749(9) 0.7217(5) 0.039(2) Uani 0.4126(18) 1 d PDU . -1
C11_1 C 0.7098(2) 0.3389(4) 0.6789(3) 0.0438(12) Uani 0.4126(18) 1 d PDU . -1
C12_1 C 0.6728(2) 0.3914(4) 0.7087(3) 0.0525(15) Uani 0.4126(18) 1 d PDU . -1
C13_1 C 0.6665(2) 0.3772(5) 0.7784(5) 0.060(3) Uani 0.4126(18) 1 d PDU . -1
C14_1 C 0.64739(19) 0.4700(5) 0.8004(4) 0.065(2) Uani 0.4126(18) 1 d PDU . -1
C15_1 C 0.65931(18) 0.4967(8) 0.8608(3) 0.079(3) Uani 0.825(4) 2 d SPDU . -1
C16_1 C 0.6838(3) 0.4278(6) 0.9045(5) 0.060(2) Uani 0.4126(18) 1 d PDU . -1
C17_1 C 0.7142(3) 0.4799(5) 0.9589(4) 0.071(3) Uani 0.4126(18) 1 d PDU . -1
C18_1 C 0.7621(4) 0.4547(6) 0.9945(3) 0.078(2) Uani 0.4126(18) 1 d PDU . -1
C19_1 C 0.7817(4) 0.3709(7) 0.9834(5) 0.069(3) Uani 0.4126(18) 1 d PDU . -1
C20_1 C 0.8402(6) 0.3472(8) 0.9868(8) 0.107(5) Uani 0.4126(18) 1 d PDU . -1
C21_1 C 0.8480(4) 0.2758(5) 0.9346(3) 0.0661(19) Uani 0.4126(18) 1 d PDU . -1
C22_1 C 0.8925(4) 0.2682(8) 0.9025(4) 0.057(2) Uani 0.4126(18) 1 d PDU . -1
C23_1 C 0.8875(3) 0.2446(5) 0.8366(4) 0.0554(14) Uani 0.4126(18) 1 d PDU . -1
C24_1 C 0.9194(3) 0.2816(5) 0.7885(4) 0.0539(15) Uani 0.4126(18) 1 d PDU . -1
C25_1 C 0.8866(2) 0.2906(4) 0.7222(3) 0.0394(10) Uani 0.4126(18) 1 d PDU . -1
C26_1 C 0.8883(2) 0.3640(4) 0.6850(3) 0.0497(17) Uani 0.4126(18) 1 d PDU . -1
C27_1 C 0.8387(2) 0.3962(4) 0.6418(3) 0.0498(17) Uani 0.4126(18) 1 d PDU . -1
C28_1 C 0.7924(2) 0.3409(5) 0.6448(4) 0.0379(15) Uani 0.4126(18) 1 d PDU . -1
C29_1 C 0.7417(2) 0.3771(3) 0.6343(3) 0.0383(9) Uani 0.4126(18) 1 d PDU . -1
C30_1 C 0.7351(2) 0.4674(3) 0.6163(2) 0.0421(9) Uani 0.4126(18) 1 d PDU . -1
C31_1 C 0.69603(19) 0.5193(3) 0.6446(2) 0.0420(10) Uani 0.4126(18) 1 d PDU . -1
C32_1 C 0.66545(18) 0.4839(3) 0.6914(3) 0.0461(13) Uani 0.4126(18) 1 d PDU . -1
C33_1 C 0.65346(16) 0.5366(4) 0.7451(3) 0.0476(16) Uani 0.4126(18) 1 d PDU . -1
C34_1 C 0.6762(2) 0.6254(5) 0.7542(3) 0.0462(17) Uani 0.4126(18) 1 d PDU . -1
C35_1 C 0.6855(2) 0.6494(6) 0.8264(4) 0.0521(18) Uani 0.4126(18) 1 d PDU . -1
C36_1 C 0.6708(3) 0.5906(6) 0.8697(5) 0.075(3) Uani 0.4126(18) 1 d PDU . -1
C37_1 C 0.7033(3) 0.5756(6) 0.9380(5) 0.079(3) Uani 0.4126(18) 1 d PDU . -1
C38_1 C 0.7424(3) 0.6384(5) 0.9590(3) 0.066(2) Uani 0.4126(18) 1 d PDU . -1
C39_1 C 0.7946(4) 0.6112(7) 0.9982(5) 0.076(3) Uani 0.4126(18) 1 d PDU . -1
C40_1 C 0.8055(5) 0.5249(5) 1.0149(3) 0.081(3) Uani 0.4126(18) 1 d PDU . -1
C41_1 C 0.8561(5) 0.4887(9) 1.0190(3) 0.080(3) Uani 0.4126(18) 1 d PDU . -1
C42_1 C 0.8729(5) 0.3985(8) 1.0019(5) 0.095(3) Uani 0.4126(18) 1 d PDU . -1
C43_1 C 0.9222(3) 0.4032(7) 0.9706(4) 0.086(3) Uani 0.4126(18) 1 d PDU . -1
C44_1 C 0.9341(3) 0.3426(7) 0.9223(4) 0.068(2) Uani 0.4126(18) 1 d PDU . -1
C45_1 C 0.9640(2) 0.3815(5) 0.8791(5) 0.061(3) Uani 0.4126(18) 1 d PDU . -1
C46_1 C 0.9563(3) 0.3472(5) 0.8101(4) 0.0513(18) Uani 0.4126(18) 1 d PDU . -1
C47_1 C 0.9631(2) 0.4224(5) 0.7654(4) 0.061(3) Uani 0.4126(18) 1 d PDU . -1
C48_1 C 0.92780(19) 0.4341(5) 0.7058(3) 0.0465(14) Uani 0.4126(18) 1 d PDU . -1
C49_1 C 0.91737(19) 0.5235(3) 0.6842(3) 0.0418(12) Uani 0.4126(18) 1 d PDU . -1
C50_1 C 0.8719(3) 0.5553(5) 0.6444(3) 0.061(2) Uani 0.4126(18) 1 d PDU . -1
C51_1 C 0.8308(2) 0.4870(5) 0.6216(2) 0.045(2) Uani 0.4126(18) 1 d PDU . -1
C52_1 C 0.7803(2) 0.5218(3) 0.6086(2) 0.0447(12) Uani 0.4126(18) 1 d PDU . -1
C53_1 C 0.7675(2) 0.6132(3) 0.6278(2) 0.0385(10) Uani 0.4126(18) 1 d PDU . -1
C54_1 C 0.7179(3) 0.6122(4) 0.6536(3) 0.0416(11) Uani 0.4126(18) 1 d PDU . -1
C55_1 C 0.7083(2) 0.6618(5) 0.7085(3) 0.0444(18) Uani 0.4126(18) 1 d PDU . -1
C56_1 C 0.7493(4) 0.7290(9) 0.7302(6) 0.042(3) Uani 0.4126(18) 1 d PDU . -1
C57_1 C 0.7551(3) 0.7542(4) 0.7979(4) 0.0375(13) Uani 0.4126(18) 1 d PDU . -1
C58_1 C 0.7268(2) 0.7165(4) 0.8468(3) 0.0466(17) Uani 0.4126(18) 1 d PDU . -1
C59_1 C 0.7512(3) 0.7114(4) 0.9137(3) 0.0426(12) Uani 0.4126(18) 1 d PDU . -1
C60_1 C 0.8075(2) 0.7319(4) 0.9293(3) 0.0464(14) Uani 0.4126(18) 1 d PDU . -1
C61_1 C 0.8327(3) 0.6748(6) 0.9802(4) 0.0476(16) Uani 0.4126(18) 1 d PDU . -1
C62_1 C 0.8859(3) 0.6457(5) 0.9773(3) 0.0586(17) Uani 0.4126(18) 1 d PDU . -1
C63_1 C 0.8988(4) 0.5524(7) 0.9971(3) 0.081(3) Uani 0.4126(18) 1 d PDU . -1
C64_1 C 0.9348(3) 0.5072(8) 0.9692(3) 0.091(3) Uani 0.4126(18) 1 d PDU . -1
C65_1 C 0.9652(2) 0.5360(5) 0.9173(4) 0.078(3) Uani 0.4126(18) 1 d PDU . -1
C66_1 C 0.97954(18) 0.4740(4) 0.8696(4) 0.0622(19) Uani 0.4126(18) 1 d PDU . -1
C67_1 C 0.97822(14) 0.5035(7) 0.8028(3) 0.0558(15) Uani 0.4126(18) 1 d PDU . -1
C68_1 C 0.9615(3) 0.5905(5) 0.7837(4) 0.072(3) Uani 0.4126(18) 1 d PDU . -1
C69_1 C 0.9378(3) 0.6035(5) 0.7233(4) 0.061(2) Uani 0.4126(18) 1 d PDU . -1
C70_1 C 0.9024(2) 0.6797(4) 0.7044(3) 0.0434(12) Uani 0.4126(18) 1 d PDU . -1
C71_1 C 0.8618(2) 0.6437(4) 0.6555(3) 0.0430(12) Uani 0.4126(18) 1 d PDU . -1
C72_1 C 0.8074(3) 0.6708(5) 0.6522(4) 0.0421(17) Uani 0.4126(18) 1 d PDU . -1
C73_1 C 0.7954(4) 0.7319(9) 0.7026(6) 0.070(4) Uani 0.4126(18) 1 d PDU . -1
C74_1 C 0.8346(3) 0.7646(5) 0.7558(4) 0.0432(14) Uani 0.4126(18) 1 d PDU . -1
C75_1 C 0.8110(3) 0.7758(4) 0.8193(4) 0.0488(19) Uani 0.4126(18) 1 d PDU . -1
C76_1 C 0.83664(19) 0.7637(3) 0.8799(3) 0.0414(10) Uani 0.4126(18) 1 d PDU . -1
C77_1 C 0.8917(3) 0.7360(7) 0.8818(4) 0.0481(19) Uani 0.4126(18) 1 d PDU . -1
C78_1 C 0.9150(2) 0.6788(5) 0.9310(3) 0.0503(17) Uani 0.4126(18) 1 d PDU . -1
C79_1 C 0.9528(3) 0.6238(6) 0.9010(4) 0.077(4) Uani 0.4126(18) 1 d PDU . -1
C80_1 C 0.9527(3) 0.6527(6) 0.8358(4) 0.065(3) Uani 0.4126(18) 1 d PDU . -1
C81_1 C 0.9159(2) 0.7240(4) 0.8224(4) 0.0503(14) Uani 0.4126(18) 1 d PDU . -1
C82_1 C 0.8888(2) 0.7387(4) 0.7556(4) 0.0512(13) Uani 0.4126(18) 1 d PDU . -1
C1_2 C 0.8311(3) 0.5251(5) 0.6262(2) 0.034(6) Uiso 0.0874(18) 1 d PGU . -2
C2_2 C 0.7782(3) 0.4989(5) 0.6209(2) 0.065(8) Uiso 0.175(4) 2 d SPGU . -2
C3_2 C 0.7649(3) 0.4039(5) 0.6382(2) 0.057(8) Uiso 0.0874(18) 1 d PGU . -2
C4_2 C 0.8049(3) 0.3406(4) 0.6609(2) 0.040(7) Uiso 0.0874(18) 1 d PGU . -2
C5_2 C 0.8605(3) 0.3682(4) 0.6654(2) 0.081(12) Uiso 0.0874(18) 1 d PGU . -2
C6_2 C 0.8744(3) 0.4577(5) 0.6488(2) 0.015(2) Uiso 0.0874(18) 1 d PGU . -2
C7_2 C 0.9237(2) 0.4924(5) 0.6816(2) 0.067(9) Uiso 0.0874(18) 1 d PGU . -2
C8_2 C 0.9284(2) 0.5837(5) 0.6971(3) 0.090(10) Uiso 0.0874(18) 1 d PGU . -2
C9_2 C 0.8923(3) 0.6428(4) 0.6756(3) 0.058(8) Uiso 0.0874(18) 1 d PGU . -2
C10_2 C 0.8408(3) 0.6158(5) 0.6343(2) 0.022(3) Uiso 0.0874(18) 1 d PGU . -2
C11_2 C 0.8023(3) 0.6861(5) 0.6469(3) 0.063(9) Uiso 0.0874(18) 1 d PGU . -2
C12_2 C 0.7489(3) 0.6542(5) 0.6440(3) 0.073(8) Uiso 0.0874(18) 1 d PGU . -2
C13_2 C 0.7363(3) 0.5579(5) 0.6273(2) 0.060(7) Uiso 0.0874(18) 1 d PGU . -2
C14_2 C 0.6855(2) 0.5432(5) 0.6626(3) 0.095(10) Uiso 0.0874(18) 1 d PGU . -2
C15_2 C 0.6784(2) 0.4614(5) 0.6812(3) 0.082(9) Uiso 0.0874(18) 1 d PGU . -2
C16_2 C 0.7127(2) 0.3951(5) 0.6619(3) 0.064(9) Uiso 0.0874(18) 1 d PGU . -2
C17_2 C 0.7092(2) 0.3242(5) 0.7133(3) 0.037(6) Uiso 0.0874(18) 1 d PGU . -2
C18_2 C 0.7502(2) 0.2665(4) 0.7364(3) 0.033(7) Uiso 0.0874(18) 1 d PGU . -2
C19_2 C 0.7968(3) 0.2693(4) 0.7072(3) 0.031(7) Uiso 0.0874(18) 1 d PGU . -2
C20_2 C 0.8515(3) 0.2557(3) 0.7384(3) 0.055(8) Uiso 0.0874(18) 1 d PGU . -2
C21_2 C 0.8925(2) 0.3144(4) 0.7134(3) 0.057(10) Uiso 0.0874(18) 1 d PGU . -2
C22_2 C 0.9385(2) 0.3504(4) 0.7462(3) 0.026(3) Uiso 0.0874(18) 1 d PGU . -2
C23_2 C 0.9524(2) 0.4368(5) 0.7338(3) 0.052(7) Uiso 0.0874(18) 1 d PGU . -2
C24_2 C 0.97513(18) 0.5011(5) 0.7833(3) 0.073(9) Uiso 0.175(4) 2 d SPGU . -2
C25_2 C 0.9563(2) 0.5928(4) 0.7645(3) 0.071(10) Uiso 0.0874(18) 1 d PGU . -2
C26_2 C 0.9398(2) 0.6531(4) 0.8078(3) 0.075(9) Uiso 0.0874(18) 1 d PGU . -2
C27_2 C 0.8966(3) 0.7223(3) 0.7864(3) 0.068(8) Uiso 0.0874(18) 1 d PGU . -2
C28_2 C 0.8748(3) 0.7184(4) 0.7185(3) 0.069(9) Uiso 0.0874(18) 1 d PGU . -2
C29_2 C 0.8242(3) 0.7437(4) 0.6968(3) 0.077(8) Uiso 0.0874(18) 1 d PGU . -2
C30_2 C 0.7916(3) 0.7773(4) 0.7424(4) 0.072(7) Uiso 0.0874(18) 1 d PGU . -2
C31_2 C 0.7379(3) 0.7508(4) 0.7367(4) 0.087(10) Uiso 0.0874(18) 1 d PGU . -2
C32_2 C 0.7153(3) 0.6875(5) 0.6896(3) 0.064(8) Uiso 0.0874(18) 1 d PGU . -2
C33_2 C 0.6790(2) 0.6242(5) 0.7070(3) 0.063(8) Uiso 0.0874(18) 1 d PGU . -2
C34_2 C 0.6671(2) 0.6165(5) 0.7731(3) 0.050(9) Uiso 0.0874(18) 1 d PGU . -2
C35_2 C 0.65435(16) 0.5200(5) 0.7905(3) 0.050(7) Uiso 0.0874(18) 1 d PGU . -2
C36_2 C 0.65353(18) 0.4566(5) 0.7430(3) 0.059(8) Uiso 0.0874(18) 1 d PGU . -2
C37_2 C 0.67281(19) 0.3626(5) 0.7584(3) 0.051(9) Uiso 0.0874(18) 1 d PGU . -2
C38_2 C 0.68063(18) 0.3348(5) 0.8245(3) 0.031(5) Uiso 0.0874(18) 1 d PGU . -2
C39_2 C 0.7240(2) 0.2722(4) 0.8504(3) 0.025(4) Uiso 0.0874(18) 1 d PGU . -2
C40_2 C 0.7577(2) 0.2394(3) 0.8091(3) 0.030(6) Uiso 0.0874(18) 1 d PGU . -2
C41_2 C 0.8117(2) 0.2219(3) 0.8309(3) 0.055(9) Uiso 0.0874(18) 1 d PGU . -2
C42_2 C 0.8598(2) 0.2335(3) 0.7963(3) 0.027(3) Uiso 0.0874(18) 1 d PGU . -2
C43_2 C 0.9050(2) 0.2675(3) 0.8428(3) 0.031(4) Uiso 0.0874(18) 1 d PGU . -2
C44_2 C 0.94411(19) 0.3246(4) 0.8199(3) 0.021(3) Uiso 0.0874(18) 1 d PGU . -2
C45_2 C 0.96294(17) 0.3827(4) 0.8681(3) 0.038(6) Uiso 0.0874(18) 1 d PGU . -2
C46_2 C 0.97958(16) 0.4740(4) 0.8495(3) 0.054(7) Uiso 0.0874(18) 1 d PGU . -2
C47_2 C 0.96751(17) 0.5414(4) 0.8984(3) 0.028(4) Uiso 0.0874(18) 1 d PGU . -2
C48_2 C 0.9450(2) 0.6270(4) 0.8781(3) 0.073(8) Uiso 0.0874(18) 1 d PGU . -2
C49_2 C 0.9114(2) 0.6646(4) 0.9196(3) 0.080(9) Uiso 0.0874(18) 1 d PGU . -2
C50_2 C 0.8690(3) 0.7289(3) 0.9029(3) 0.064(7) Uiso 0.0874(18) 1 d PGU . -2
C51_2 C 0.8614(3) 0.7596(3) 0.8306(3) 0.069(7) Uiso 0.0874(18) 1 d PGU . -2
C52_2 C 0.8117(3) 0.7878(3) 0.8105(4) 0.014(3) Uiso 0.0874(18) 1 d PGU . -2
C53_2 C 0.7685(3) 0.7723(3) 0.8490(4) 0.076(8) Uiso 0.0874(18) 1 d PGU . -2
C54_2 C 0.7239(3) 0.7457(4) 0.8066(4) 0.089(10) Uiso 0.0874(18) 1 d PGU . -2
C55_2 C 0.6905(2) 0.6795(4) 0.8209(4) 0.050(8) Uiso 0.0874(18) 1 d PGU . -2
C56_2 C 0.6984(2) 0.6494(4) 0.8917(3) 0.075(8) Uiso 0.0874(18) 1 d PGU . -2
C57_2 C 0.68126(19) 0.5585(5) 0.9058(3) 0.066(9) Uiso 0.0874(18) 1 d PGU . -2
C58_2 C 0.66350(16) 0.4930(5) 0.8606(3) 0.106(9) Uiso 0.0874(18) 1 d PGU . -2
C59_2 C 0.67262(17) 0.4001(5) 0.8758(3) 0.051(7) Uiso 0.0874(18) 1 d PGU . -2
C60_2 C 0.70924(19) 0.3746(4) 0.9320(3) 0.035(3) Uiso 0.0874(18) 1 d PGU . -2
C61_2 C 0.7393(2) 0.2972(4) 0.9198(3) 0.046(7) Uiso 0.0874(18) 1 d PGU . -2
C62_2 C 0.7924(2) 0.2882(4) 0.9441(3) 0.042(5) Uiso 0.0874(18) 1 d PGU . -2
C63_2 C 0.8300(2) 0.2512(3) 0.9031(3) 0.024(3) Uiso 0.0874(18) 1 d PGU . -2
C64_2 C 0.8805(2) 0.2787(3) 0.9095(3) 0.037(5) Uiso 0.0874(18) 1 d PGU . -2
C65_2 C 0.9057(2) 0.3459(4) 0.9523(2) 0.034(4) Uiso 0.0874(18) 1 d PGU . -2
C66_2 C 0.94611(17) 0.4016(4) 0.9341(3) 0.023(2) Uiso 0.0874(18) 1 d PGU . -2
C67_2 C 0.94758(18) 0.4938(4) 0.9522(2) 0.040(5) Uiso 0.0874(18) 1 d PGU . -2
C68_2 C 0.9089(2) 0.5307(4) 0.9876(2) 0.035(4) Uiso 0.0874(18) 1 d PGU . -2
C69_2 C 0.8957(2) 0.6191(4) 0.9777(3) 0.030(4) Uiso 0.0874(18) 1 d PGU . -2
C70_2 C 0.8444(3) 0.6529(4) 0.9917(3) 0.035(5) Uiso 0.0874(18) 1 d PGU . -2
C71_2 C 0.8314(3) 0.7236(3) 0.9421(3) 0.059(8) Uiso 0.0874(18) 1 d PGU . -2
C72_2 C 0.7773(3) 0.7408(3) 0.9110(3) 0.072(9) Uiso 0.0874(18) 1 d PGU . -2
C73_2 C 0.7381(2) 0.6785(4) 0.9326(3) 0.063(9) Uiso 0.0874(18) 1 d PGU . -2
C74_2 C 0.7513(2) 0.6054(4) 0.9808(3) 0.038(4) Uiso 0.0874(18) 1 d PGU . -2
C75_2 C 0.7154(2) 0.5287(5) 0.9634(3) 0.058(8) Uiso 0.0874(18) 1 d PGU . -2
C76_2 C 0.7313(2) 0.4407(5) 0.9754(3) 0.034(3) Uiso 0.0874(18) 1 d PGU . -2
C77_2 C 0.7849(2) 0.4270(4) 1.0056(2) 0.034(4) Uiso 0.0874(18) 1 d PGU . -2
C78_2 C 0.8149(2) 0.3509(4) 0.9907(2) 0.028(3) Uiso 0.0874(18) 1 d PGU . -2
C79_2 C 0.8687(2) 0.3792(4) 0.9928(2) 0.046(6) Uiso 0.0874(18) 1 d PGU . -2
C80_2 C 0.8718(2) 0.4706(4) 1.0125(2) 0.024(3) Uiso 0.0874(18) 1 d PGU . -2
C81_2 C 0.8199(2) 0.5018(4) 1.0220(2) 0.036(3) Uiso 0.175(4) 2 d SPGU . -2
C82_2 C 0.8041(2) 0.5948(4) 1.0110(2) 0.041(5) Uiso 0.0874(18) 1 d PGU . -2
Ni1 Ni 0.984427(8) 0.5000 0.580456(11) 0.01743(6) Uani 1 2 d S . .
N1 N 1.04317(6) 0.5000 0.65181(8) 0.0217(2) Uani 1 2 d SU . .
N3 N 0.92365(6) 0.5000 0.51201(8) 0.0193(2) Uani 1 2 d SU . .
N2 N 0.98350(4) 0.63225(8) 0.58172(6) 0.02152(18) Uani 1 1 d U . .
C83 C 0.89660(5) 0.57343(8) 0.48337(6) 0.02102(19) Uani 1 1 d U . .
C84 C 1.06776(5) 0.57333(10) 0.68356(7) 0.0249(2) Uani 1 1 d U . .
C85 C 0.94946(5) 0.68937(9) 0.54434(7) 0.0244(2) Uani 1 1 d U . .
C86 C 1.01634(5) 0.68937(9) 0.62105(7) 0.0254(2) Uani 1 1 d U . .
C87 C 0.90895(5) 0.66229(9) 0.49755(7) 0.0239(2) Uani 1 1 d U . .
H87 H 0.8884 0.7078 0.4737 0.029 Uiso 1 1 calc R . .
C88 C 1.05637(5) 0.66211(10) 0.66846(7) 0.0266(2) Uani 1 1 d U . .
H88 H 1.0773 0.7074 0.6920 0.032 Uiso 1 1 calc R . .
C89 C 0.85216(5) 0.54598(9) 0.43661(7) 0.0231(2) Uani 1 1 d U . .
C90 C 0.96059(6) 0.78304(10) 0.56059(10) 0.0326(3) Uani 1 1 d U . .
C91 C 1.10701(5) 0.54578(12) 0.73698(7) 0.0297(3) Uani 1 1 d U . .
C92 C 1.00255(6) 0.78296(10) 0.60862(10) 0.0328(3) Uani 1 1 d U . .
C93 C 0.81287(6) 0.60957(12) 0.40095(7) 0.0289(3) Uani 1 1 d U . .
H93A H 0.7948 0.5790 0.3614 0.035 Uiso 1 1 calc R . .
H93B H 0.8319 0.6627 0.3858 0.035 Uiso 1 1 calc R . .
C94 C 0.92862(8) 0.86111(11) 0.53088(15) 0.0489(5) Uani 1 1 d U . .
H94A H 0.9231 0.8535 0.4823 0.059 Uiso 1 1 calc R . .
H94B H 0.9489 0.9177 0.5405 0.059 Uiso 1 1 calc R . .
C95 C 1.13737(6) 0.60998(15) 0.78427(8) 0.0373(4) Uani 1 1 d U . .
H95A H 1.1509 0.6605 0.7590 0.045 Uiso 1 1 calc R . .
H95B H 1.1684 0.5780 0.8075 0.045 Uiso 1 1 calc R . .
C96 C 1.02938(8) 0.86089(13) 0.64598(14) 0.0475(5) Uani 1 1 d U . .
H96A H 1.0210 0.9173 0.6208 0.057 Uiso 1 1 calc R . .
H96B H 1.0683 0.8519 0.6497 0.057 Uiso 1 1 calc R . .
C97 C 0.77131(7) 0.64144(16) 0.44487(10) 0.0418(4) Uani 1 1 d U . .
H97A H 0.7460 0.6818 0.4195 0.063 Uiso 1 1 calc R . .
H97B H 0.7889 0.6740 0.4832 0.063 Uiso 1 1 calc R . .
H97C H 0.7524 0.5890 0.4601 0.063 Uiso 1 1 calc R . .
C98 C 1.10364(8) 0.64837(16) 0.83534(9) 0.0404(4) Uani 1 1 d U . .
H98A H 1.1255 0.6881 0.8658 0.061 Uiso 1 1 calc R . .
H98B H 1.0898 0.5987 0.8602 0.061 Uiso 1 1 calc R . .
H98C H 1.0740 0.6830 0.8128 0.061 Uiso 1 1 calc R . .
C99 C 0.87455(10) 0.86985(17) 0.5571(2) 0.0731(10) Uani 1 1 d U . .
H99A H 0.8540 0.9178 0.5330 0.110 Uiso 1 1 calc R . .
H99B H 0.8798 0.8849 0.6043 0.110 Uiso 1 1 calc R . .
H99C H 0.8553 0.8124 0.5509 0.110 Uiso 1 1 calc R . .
C100 C 1.01232(11) 0.8712(2) 0.71481(17) 0.0688(9) Uani 1 1 d U . .
H10A H 1.0324 0.9205 0.7381 0.103 Uiso 1 1 calc R . .
H10B H 1.0192 0.8147 0.7395 0.103 Uiso 1 1 calc R . .
H10C H 0.9743 0.8851 0.7113 0.103 Uiso 1 1 calc R . .
C101 C 0.54505(14) 0.4492(3) 0.93031(19) 0.0387(7) Uani 0.50 1 d PU A -1
C102 C 0.57232(15) 0.4855(4) 0.98687(18) 0.0408(15) Uani 0.50 1 d PU A -1
H102 H 0.5887 0.4463 1.0201 0.049 Uiso 0.50 1 calc PR A -1
C103 C 0.57603(19) 0.5788(3) 0.9957(2) 0.0457(9) Uani 0.50 1 d PU A -1
H103 H 0.5953 0.6023 1.0347 0.055 Uiso 0.50 1 calc PR A -1
C104 C 0.5521(2) 0.6382(4) 0.9485(3) 0.0484(10) Uani 0.50 1 d PU A -1
H104 H 0.5550 0.7018 0.9544 0.058 Uiso 0.50 1 calc PR A -1
C105 C 0.5239(2) 0.6016(4) 0.8926(2) 0.0539(12) Uani 0.50 1 d PU A -1
H105 H 0.5064 0.6407 0.8601 0.065 Uiso 0.50 1 calc PR A -1
C106 C 0.52072(15) 0.507(2) 0.88304(19) 0.053(3) Uani 0.50 1 d PU A -1
H106 H 0.5018 0.4834 0.8439 0.064 Uiso 0.50 1 calc PR A -1
C107 C 0.5414(2) 0.3483(4) 0.9201(3) 0.0513(11) Uani 0.50 1 d PU A -1
H10A H 0.5723 0.3273 0.8993 0.077 Uiso 0.50 1 calc PR A -1
H10B H 0.5089 0.3338 0.8913 0.077 Uiso 0.50 1 calc PR A -1
H10C H 0.5407 0.3182 0.9629 0.077 Uiso 0.50 1 calc PR A -1
C108 C 1.32884(17) 0.5000 0.8651(2) 0.0351(7) Uiso 0.30 1 d PU B 2
H108 H 1.3358 0.5000 0.9120 0.042 Uiso 0.30 1 calc PR B 2
C109 C 1.27830(16) 0.5000 0.8330(2) 0.0318(6) Uiso 0.30 1 d PU B 2
H109 H 1.2489 0.5000 0.8581 0.038 Uiso 0.30 1 calc PR B 2
C110 C 1.26940(19) 0.5000 0.7653(2) 0.0348(7) Uiso 0.30 1 d PU B 2
H110 H 1.2341 0.5000 0.7438 0.042 Uiso 0.30 1 calc PR B 2
C111 C 1.31283(19) 0.5000 0.7278(3) 0.0385(8) Uiso 0.30 1 d PU B 2
H111 H 1.3070 0.5000 0.6808 0.046 Uiso 0.30 1 calc PR B 2
C112 C 1.3636(2) 0.5000 0.7595(2) 0.0397(8) Uiso 0.30 1 d PU B 2
H112 H 1.3931 0.5000 0.7345 0.048 Uiso 0.30 1 calc PR B 2
C113 C 1.3710(2) 0.5000 0.8222(3) 0.0287(9) Uiso 0.30 1 d PU B 2
H113 H 1.4067 0.5000 0.8425 0.034 Uiso 0.30 1 calc PR B 2
C114 C 1.3140(2) 0.5000 0.8142(3) 0.0308(9) Uiso 0.20 1 d PU C 3
C115 C 1.2878(3) 0.5000 0.7503(4) 0.0366(11) Uiso 0.20 1 d PU C 3
H115 H 1.2501 0.5000 0.7441 0.044 Uiso 0.20 1 calc PR C 3
C116 C 1.3165(3) 0.5000 0.6941(4) 0.0375(12) Uiso 0.20 1 d PU C 3
H116 H 1.2985 0.5000 0.6506 0.045 Uiso 0.20 1 calc PR C 3
C117 C 1.3712(3) 0.5000 0.7045(3) 0.0358(11) Uiso 0.20 1 d PU C 3
H117 H 1.3911 0.5000 0.6676 0.043 Uiso 0.20 1 calc PR C 3
C118 C 1.3975(3) 0.5000 0.7676(4) 0.0391(12) Uiso 0.20 1 d PU C 3
H118 H 1.4352 0.5000 0.7713 0.047 Uiso 0.20 1 calc PR C 3
C119 C 1.3709(5) 0.5000 0.8346(6) 0.052(3) Uiso 0.20 1 d PU C 3
H119 H 1.3883 0.5000 0.8785 0.063 Uiso 0.20 1 calc PR C 3
C120 C 1.2845(3) 0.5000 0.8728(4) 0.0387(12) Uiso 0.20 1 d PU C 3
H12A H 1.3096 0.5000 0.9130 0.058 Uiso 0.20 1 calc PR C 3
H12B H 1.2621 0.4459 0.8721 0.058 Uiso 0.20 1 calc PR C 3
H12C H 1.2621 0.5541 0.8721 0.058 Uiso 0.20 1 calc PR C 3

loop_
_atom_site_aniso_label
_atom_site_aniso_U_11
_atom_site_aniso_U_22
_atom_site_aniso_U_33
_atom_site_aniso_U_23
_atom_site_aniso_U_13
_atom_site_aniso_U_12
O1_3 0.0329(17) 0.024(3) 0.0356(17) -0.0032(13) -0.0189(15) 0.0002(13)
O2_3 0.065(4) 0.040(4) 0.067(5) 0.000(3) 0.027(4) -0.001(3)
Sc1_3 0.0366(8) 0.0319(7) 0.0341(7) 0.0001(5) 0.0140(6) 0.0060(6)
Sc2_3 0.0323(7) 0.0404(8) 0.0279(6) -0.0103(6) 0.0000(5) -0.0010(6)
Sc3_3 0.0553(19) 0.150(5) 0.076(2) -0.032(3) 0.0306(19) 0.013(2)
Sc4_3 0.0356(16) 0.0346(15) 0.052(2) 0.0005(14) 0.0109(13) 0.0073(12)
Sc5_3 0.0174(5) 0.0401(9) 0.0350(8) 0.000 0.0061(5) 0.000
Sc6_3 0.0136(7) 0.0409(13) 0.0299(10) 0.000 0.0021(7) 0.000
Sc7_3 0.034(3) 0.046(4) 0.021(2) 0.000 0.005(2) 0.000
Sc8_3 0.031(6) 0.17(3) 0.028(6) 0.000 0.010(5) 0.000
C1_1 0.072(5) 0.024(3) 0.087(6) -0.006(3) 0.022(4) -0.021(3)
C2_1 0.065(5) 0.069(5) 0.069(4) -0.025(4) 0.035(4) -0.046(4)
C3_1 0.074(4) 0.070(4) 0.066(4) -0.011(3) 0.040(3) -0.045(3)
C4_1 0.097(6) 0.030(3) 0.064(5) 0.011(3) 0.039(4) -0.011(3)
C5_1 0.083(5) 0.036(3) 0.059(4) 0.013(3) 0.007(4) -0.014(3)
C6_1 0.070(4) 0.025(2) 0.055(3) -0.0044(19) 0.019(3) -0.013(2)
C7_1 0.062(4) 0.032(2) 0.048(3) -0.0013(19) 0.017(3) 0.003(2)
C8_1 0.066(4) 0.038(3) 0.048(4) -0.017(3) 0.003(3) 0.014(3)
C9_1 0.033(2) 0.024(2) 0.041(3) -0.011(2) 0.007(2) -0.0029(19)
C10_1 0.029(2) 0.031(3) 0.058(5) -0.003(3) 0.005(3) -0.014(2)
C11_1 0.038(2) 0.029(2) 0.062(3) -0.003(3) -0.006(3) -0.0061(16)
C12_1 0.032(2) 0.041(2) 0.083(5) -0.013(3) 0.002(2) -0.0061(18)
C13_1 0.027(2) 0.062(4) 0.094(6) -0.030(4) 0.016(3) -0.025(2)
C14_1 0.0170(14) 0.073(4) 0.101(5) 0.000(3) -0.009(2) -0.0100(18)
C15_1 0.0324(19) 0.117(6) 0.094(4) -0.054(6) 0.035(2) -0.040(4)
C16_1 0.035(3) 0.062(4) 0.088(7) 0.015(4) 0.036(4) -0.002(3)
C17_1 0.080(4) 0.069(7) 0.077(4) -0.015(3) 0.063(4) -0.015(3)
C18_1 0.128(7) 0.070(4) 0.043(3) 0.015(3) 0.041(4) -0.001(5)
C19_1 0.096(6) 0.066(5) 0.046(5) 0.025(4) 0.008(4) -0.029(5)
C20_1 0.170(12) 0.082(8) 0.063(6) 0.044(6) -0.006(7) -0.042(8)
C21_1 0.095(6) 0.049(3) 0.051(3) 0.019(3) -0.005(4) -0.009(3)
C22_1 0.061(4) 0.067(5) 0.040(4) 0.011(4) -0.007(4) 0.013(4)
C23_1 0.054(3) 0.052(3) 0.061(4) 0.011(3) 0.005(3) 0.013(3)
C24_1 0.041(3) 0.049(3) 0.069(4) -0.017(3) -0.005(3) 0.008(2)
C25_1 0.037(2) 0.036(2) 0.047(3) -0.013(2) 0.009(2) 0.0060(19)
C26_1 0.037(2) 0.063(4) 0.053(3) -0.035(3) 0.020(2) -0.001(2)
C27_1 0.048(3) 0.057(3) 0.046(3) -0.037(3) 0.017(2) -0.008(2)
C28_1 0.040(3) 0.037(3) 0.036(2) -0.012(2) 0.000(2) -0.008(3)
C29_1 0.036(2) 0.030(2) 0.048(3) -0.0102(17) 0.001(2) -0.0058(17)
C30_1 0.050(3) 0.0368(19) 0.0370(19) 0.0013(17) -0.0065(18) -0.0011(18)
C31_1 0.042(2) 0.031(2) 0.049(2) -0.0035(14) -0.0106(17) 0.0043(13)
C32_1 0.0305(16) 0.032(3) 0.073(3) -0.0061(18) -0.0035(18) 0.0029(13)
C33_1 0.0208(15) 0.057(3) 0.062(4) 0.003(2) -0.0084(17) 0.0047(16)
C34_1 0.025(2) 0.059(3) 0.052(4) -0.010(3) -0.009(2) 0.012(2)
C35_1 0.026(2) 0.050(4) 0.081(5) -0.018(3) 0.012(2) 0.013(2)
C36_1 0.054(4) 0.056(4) 0.129(8) 0.007(5) 0.065(5) 0.018(3)
C37_1 0.069(5) 0.087(6) 0.093(6) -0.009(5) 0.062(5) 0.002(5)
C38_1 0.088(5) 0.061(4) 0.058(3) -0.017(3) 0.049(4) 0.000(4)
C39_1 0.142(9) 0.061(5) 0.031(3) -0.009(3) 0.039(5) -0.012(6)
C40_1 0.154(8) 0.062(5) 0.027(2) 0.002(2) 0.013(4) -0.004(5)
C41_1 0.155(7) 0.047(7) 0.0310(18) 0.006(3) -0.014(3) 0.011(6)
C42_1 0.092(7) 0.096(7) 0.099(7) 0.062(6) 0.017(5) 0.019(6)
C43_1 0.077(5) 0.128(8) 0.047(3) -0.008(4) -0.024(3) 0.050(5)
C44_1 0.048(4) 0.089(6) 0.060(4) -0.005(4) -0.017(3) 0.014(4)
C45_1 0.024(3) 0.074(5) 0.080(5) -0.034(4) -0.022(3) 0.015(3)
C46_1 0.025(2) 0.045(3) 0.083(5) -0.018(4) 0.003(3) -0.0002(18)
C47_1 0.027(2) 0.076(4) 0.088(5) -0.052(4) 0.036(3) -0.023(3)
C48_1 0.028(2) 0.064(4) 0.051(3) -0.024(3) 0.019(2) -0.007(2)
C49_1 0.0365(19) 0.042(2) 0.053(3) -0.0206(18) 0.0303(19) -0.0136(15)
C50_1 0.085(5) 0.053(3) 0.053(3) -0.006(3) 0.047(3) -0.010(3)
C51_1 0.072(4) 0.031(4) 0.0368(18) -0.0108(17) 0.0238(19) -0.014(2)
C52_1 0.074(3) 0.038(2) 0.0213(13) 0.0007(13) 0.0025(17) -0.0133(19)
C53_1 0.051(3) 0.036(2) 0.0264(16) 0.0118(16) -0.0042(18) -0.007(2)
C54_1 0.049(3) 0.040(2) 0.0319(18) 0.0094(17) -0.0104(18) 0.008(2)
C55_1 0.047(3) 0.032(2) 0.047(3) -0.007(2) -0.023(3) 0.0161(19)
C56_1 0.052(6) 0.023(2) 0.049(3) -0.003(2) -0.009(3) 0.006(3)
C57_1 0.051(4) 0.025(3) 0.037(2) -0.0013(18) 0.007(2) 0.0113(19)
C58_1 0.038(2) 0.046(3) 0.055(3) -0.017(2) 0.000(2) 0.021(2)
C59_1 0.053(3) 0.036(3) 0.043(3) -0.010(2) 0.025(2) 0.007(2)
C60_1 0.051(3) 0.047(3) 0.040(2) -0.021(2) -0.001(2) 0.015(2)
C61_1 0.069(4) 0.047(4) 0.029(2) -0.013(2) 0.013(2) 0.002(3)
C62_1 0.080(5) 0.054(4) 0.036(3) -0.011(2) -0.019(3) 0.000(4)
C63_1 0.100(6) 0.111(7) 0.026(2) -0.002(3) -0.016(3) 0.019(6)
C64_1 0.103(5) 0.091(7) 0.064(4) 0.029(5) -0.060(4) -0.058(6)
C65_1 0.050(3) 0.100(5) 0.072(4) -0.042(4) -0.046(3) 0.034(3)
C66_1 0.0204(16) 0.071(4) 0.091(5) -0.026(3) -0.012(2) 0.0090(17)
C67_1 0.0235(14) 0.054(3) 0.091(4) -0.023(5) 0.0113(17) -0.020(3)
C68_1 0.044(3) 0.079(5) 0.102(6) -0.051(5) 0.044(3) -0.039(3)
C69_1 0.046(3) 0.073(5) 0.070(4) -0.023(4) 0.029(3) -0.026(3)
C70_1 0.045(2) 0.042(3) 0.047(3) -0.011(2) 0.021(2) -0.020(2)
C71_1 0.047(3) 0.048(3) 0.036(2) -0.0009(19) 0.016(2) -0.018(2)
C72_1 0.053(4) 0.038(3) 0.035(3) 0.023(2) 0.004(3) -0.006(3)
C73_1 0.092(8) 0.053(6) 0.062(6) 0.033(4) -0.011(5) -0.015(5)
C74_1 0.047(3) 0.026(2) 0.056(4) 0.006(3) 0.003(3) -0.0040(17)
C75_1 0.067(5) 0.0170(17) 0.063(4) -0.001(2) 0.011(3) -0.001(2)
C76_1 0.042(2) 0.0335(19) 0.049(3) -0.0139(18) 0.0044(19) 0.0004(16)
C77_1 0.034(2) 0.060(4) 0.048(4) -0.029(4) -0.004(3) -0.001(2)
C78_1 0.042(3) 0.063(3) 0.041(3) -0.030(3) -0.016(2) 0.010(3)
C79_1 0.032(3) 0.105(6) 0.088(7) -0.064(6) -0.019(3) 0.019(4)
C80_1 0.044(3) 0.071(5) 0.084(6) -0.046(5) 0.025(4) -0.028(3)
C81_1 0.039(2) 0.053(3) 0.060(3) -0.022(3) 0.009(3) -0.020(2)
C82_1 0.046(3) 0.040(3) 0.068(4) 0.005(3) 0.008(3) -0.018(2)
Ni1 0.01530(9) 0.01546(9) 0.02135(10) 0.000 0.00131(7) 0.000
N1 0.0173(5) 0.0246(6) 0.0231(6) 0.000 0.0017(5) 0.000
N3 0.0181(5) 0.0165(5) 0.0231(6) 0.000 0.0015(4) 0.000
N2 0.0190(4) 0.0182(4) 0.0272(5) -0.0021(3) 0.0023(3) -0.0012(3)
C83 0.0179(4) 0.0202(5) 0.0248(5) 0.0019(4) 0.0020(4) 0.0019(3)
C84 0.0181(4) 0.0317(6) 0.0248(5) -0.0031(4) 0.0025(4) -0.0030(4)
C85 0.0212(5) 0.0171(4) 0.0350(6) -0.0002(4) 0.0035(4) 0.0004(4)
C86 0.0225(5) 0.0214(5) 0.0324(6) -0.0065(4) 0.0037(4) -0.0030(4)
C87 0.0206(5) 0.0186(5) 0.0321(6) 0.0031(4) 0.0016(4) 0.0022(4)
C88 0.0221(5) 0.0289(6) 0.0289(6) -0.0067(5) 0.0034(4) -0.0059(4)
C89 0.0182(4) 0.0269(5) 0.0239(5) 0.0012(4) 0.0011(4) 0.0015(4)
C90 0.0281(6) 0.0164(5) 0.0532(9) -0.0021(5) 0.0046(6) 0.0003(4)
C91 0.0182(5) 0.0444(8) 0.0258(5) -0.0029(5) 0.0003(4) -0.0027(5)
C92 0.0283(6) 0.0200(5) 0.0498(9) -0.0080(5) 0.0036(6) -0.0031(4)
C93 0.0224(5) 0.0363(7) 0.0273(6) 0.0055(5) 0.0000(4) 0.0067(5)
C94 0.0346(8) 0.0178(6) 0.0924(17) 0.0037(8) -0.0018(9) 0.0028(5)
C95 0.0244(6) 0.0558(11) 0.0304(7) -0.0062(7) -0.0023(5) -0.0089(6)
C96 0.0391(8) 0.0251(7) 0.0768(15) -0.0192(8) -0.0007(9) -0.0053(6)
C97 0.0292(7) 0.0577(12) 0.0392(8) 0.0109(8) 0.0067(6) 0.0197(7)
C98 0.0376(8) 0.0544(11) 0.0293(7) -0.0086(7) 0.0040(6) -0.0133(8)
C99 0.0429(11) 0.0349(10) 0.142(3) -0.0068(14) 0.0145(15) 0.0165(9)
C100 0.0522(12) 0.0594(15) 0.095(2) -0.0530(16) 0.0091(13) -0.0052(11)
C101 0.0300(13) 0.051(2) 0.0367(15) -0.0103(14) 0.0088(12) -0.0001(13)
C102 0.0413(15) 0.046(5) 0.0343(13) -0.0032(14) 0.0004(11) -0.0002(14)
C103 0.048(2) 0.046(2) 0.0414(19) -0.0078(16) -0.0021(16) -0.0020(17)
C104 0.056(3) 0.047(2) 0.044(2) 0.0015(19) 0.013(2) 0.006(2)
C105 0.055(2) 0.072(3) 0.0362(18) 0.007(2) 0.0083(18) 0.026(2)
C106 0.0368(13) 0.085(9) 0.0357(13) -0.014(5) -0.0006(11) 0.008(4)
C107 0.045(2) 0.056(3) 0.054(3) -0.016(3) 0.009(2) -0.004(2)

loop_
_atom_type_symbol
_atom_type_description
_atom_type_scat_dispersion_real
_atom_type_scat_dispersion_imag
_atom_type_scat_source
C C -0.0020 0.0015 'International Tables Vol C Tables 4.2.6.8 and 6.1.1.4'
H H 0.0000 0.0000 'International Tables Vol C Tables 4.2.6.8 and 6.1.1.4'
N N -0.0030 0.0031 'International Tables Vol C Tables 4.2.6.8 and 6.1.1.4'
O O -0.0041 0.0074 'International Tables Vol C Tables 4.2.6.8 and 6.1.1.4'
Sc Sc 0.2139 0.4409 'International Tables Vol C Tables 4.2.6.8 and 6.1.1.4'
Ni Ni 0.2326 1.0569 'International Tables Vol C Tables 4.2.6.8 and 6.1.1.4'

loop_
_geom_angle_atom_site_label_1
_geom_angle_atom_site_label_2
_geom_angle_atom_site_label_3
_geom_angle
_geom_angle_site_symmetry_1
_geom_angle_site_symmetry_3
Sc2_3 O1_3 Sc4_3 110.1(3) 6_565 .
Sc2_3 O1_3 Sc6_3 92.4(2) 6_565 .
Sc4_3 O1_3 Sc2_3 142.6(3) . .
Sc2_3 O1_3 Sc1_3 117.2(2) 6_565 .
Sc2_3 O1_3 Sc1_3 156.6(3) . .
Sc4_3 O1_3 Sc7_3 142.4(3) . .
Sc6_3 O1_3 Sc7_3 109.8(3) . .
Sc1_3 O1_3 Sc7_3 147.2(2) . .
Sc2_3 O1_3 Sc4_3 133.1(3) 6_565 6_565
Sc2_3 O1_3 Sc4_3 91.0(2) . 6_565
Sc7_3 O1_3 Sc4_3 121.8(2) . 6_565
Sc4_3 O1_3 Sc3_3 128.8(3) . 6_565
Sc6_3 O1_3 Sc3_3 156.8(3) . 6_565
Sc1_3 O1_3 Sc3_3 118.9(3) . 6_565
Sc4_3 O1_3 Sc3_3 138.5(3) 6_565 6_565
Sc2_3 O1_3 Sc1_3 143.0(2) 6_565 6_565
Sc2_3 O1_3 Sc1_3 96.69(18) . 6_565
Sc7_3 O1_3 Sc1_3 125.2(2) . 6_565
Sc3_3 O1_3 Sc1_3 129.9(3) 6_565 6_565
Sc4_3 O2_3 Sc3_3 131.4(5) . 6_565
Sc1_3 O2_3 Sc3_3 132.8(4) . 6_565
Sc3_3 O2_3 Sc8_3 153.2(7) 6_565 .
Sc4_3 O2_3 Sc5_3 156.9(5) . .
Sc1_3 O2_3 Sc5_3 143.3(5) . .
Sc8_3 O2_3 Sc5_3 111.2(7) . .
Sc4_3 O2_3 Sc3_3 153.1(6) . .
Sc1_3 O2_3 Sc3_3 164.2(5) . .
Sc8_3 O2_3 Sc3_3 136.6(5) . .
Sc3_3 O2_3 Sc4_3 136.6(5) 6_565 6_565
Sc5_3 O2_3 Sc4_3 126.8(4) . 6_565
Sc3_3 O2_3 Sc4_3 105.6(4) . 6_565
Sc1_3 O2_3 Sc2_3 95.8(4) . 6_565
Sc8_3 O2_3 Sc2_3 147.0(6) . 6_565
Sc5_3 O2_3 Sc2_3 101.6(3) . 6_565
Sc4_3 O2_3 Sc2_3 97.6(4) 6_565 6_565
Sc3_3 O2_3 Sc1_3 138.8(4) 6_565 6_565
Sc5_3 O2_3 Sc1_3 118.0(3) . 6_565
Sc3_3 O2_3 Sc1_3 105.0(3) . 6_565
Sc2_3 O2_3 Sc1_3 109.5(4) 6_565 6_565
O2_3 Sc1_3 C26_1 154.4(3) . .
O1_3 Sc1_3 C26_1 155.2(2) . .
Sc4_3 Sc1_3 C21_2 106.3(7) . .
Sc8_3 Sc1_3 C21_2 119.3(5) . .
O2_3 Sc1_3 C21_2 175.1(3) . .
O1_3 Sc1_3 C21_2 159.6(2) . .
O2_3 Sc1_3 C5_2 137.6(4) . .
O1_3 Sc1_3 C5_2 153.8(2) . .
O2_3 Sc1_3 C25_1 164.2(3) . .
O1_3 Sc1_3 C25_1 156.6(2) . .
C21_2 Sc1_3 C25_1 11.8(3) . .
O2_3 Sc1_3 C28_2 156.7(3) . 6_565
O1_3 Sc1_3 C28_2 158.5(2) . 6_565
O2_3 Sc1_3 C70_1 176.0(3) . 6_565
O1_3 Sc1_3 C70_1 157.2(2) . 6_565
O2_3 Sc1_3 C27_2 135.9(3) . 6_565
O1_3 Sc1_3 C27_2 121.3(2) . 6_565
C5_2 Sc1_3 C27_2 83.85(15) . 6_565
O1_3 Sc2_3 C79_2 164.2(3) 6_565 6_565
O1_3 Sc2_3 C79_2 169.9(2) . 6_565
O1_3 Sc2_3 C69_2 145.2(3) 6_565 .
O1_3 Sc2_3 C69_2 148.5(2) . .
O1_3 Sc2_3 C42_1 167.9(3) 6_565 6_565
O1_3 Sc2_3 C42_1 164.2(5) . 6_565
O1_3 Sc2_3 C63_1 145.1(3) 6_565 .
O1_3 Sc2_3 C63_1 137.6(3) . .
O1_3 Sc2_3 C62_1 146.4(3) 6_565 .
O1_3 Sc2_3 C62_1 154.3(3) . .
O1_3 Sc2_3 C80_2 151.6(2) 6_565 6_565
O1_3 Sc2_3 C80_2 138.9(2) . 6_565
Sc3_3 Sc2_3 C80_2 119.8(2) . 6_565
Sc7_3 Sc2_3 C20_1 102.9(4) . 6_565
Sc2_3 Sc2_3 C20_1 132.9(3) 6_565 6_565
O1_3 Sc2_3 C20_1 153.4(5) 6_565 6_565
O1_3 Sc2_3 C20_1 165.2(5) . 6_565
O2_3 Sc3_3 C37_1 167.8(5) 6_565 .
O2_3 Sc3_3 C37_1 164.5(5) . .
C37_1 Sc3_3 O1_3 168.7(4) . 6_565
O2_3 Sc3_3 C16_1 147.3(5) 6_565 6_565
O2_3 Sc3_3 C16_1 146.2(4) . 6_565
O1_3 Sc3_3 C16_1 168.9(4) 6_565 6_565
O2_3 Sc3_3 C17_1 163.0(5) 6_565 6_565
O2_3 Sc3_3 C17_1 146.6(4) . 6_565
O1_3 Sc3_3 C17_1 150.6(4) 6_565 6_565
O2_3 Sc3_3 C3_1 127.2(4) 6_565 6_565
O2_3 Sc3_3 C3_1 140.9(4) . 6_565
O1_3 Sc3_3 C3_1 136.7(4) 6_565 6_565
O2_3 Sc3_3 C57_2 147.3(4) 6_565 .
O2_3 Sc3_3 C57_2 143.5(4) . .
O1_3 Sc3_3 C57_2 168.8(3) 6_565 .
O1_3 Sc4_3 C21_2 171.3(3) . .
O2_3 Sc4_3 C21_2 147.5(4) . .
O1_3 Sc4_3 C21_2 172.7(3) 6_565 .
O1_3 Sc4_3 C26_2 125.5(3) . 6_565
O2_3 Sc4_3 C26_2 149.0(4) . 6_565
O1_3 Sc4_3 C26_2 126.6(3) 6_565 6_565
C21_2 Sc4_3 C26_2 59.69(17) . 6_565
O1_3 Sc4_3 C27_2 136.1(3) . 6_565
O2_3 Sc4_3 C27_2 139.0(3) . 6_565
O1_3 Sc4_3 C27_2 145.2(3) 6_565 6_565
C21_2 Sc4_3 O2_3 152.9(4) . 6_565
C26_2 Sc4_3 O2_3 147.3(4) 6_565 6_565
C27_2 Sc4_3 O2_3 151.9(3) 6_565 6_565
O1_3 Sc4_3 C26_1 157.0(3) . .
O2_3 Sc4_3 C26_1 136.4(4) . .
O1_3 Sc4_3 C26_1 149.1(3) 6_565 .
O2_3 Sc4_3 C26_1 134.3(4) 6_565 .
O1_3 Sc4_3 C25_1 162.0(3) . .
O2_3 Sc4_3 C25_1 143.2(4) . .
O1_3 Sc4_3 C25_1 171.2(3) 6_565 .
O2_3 Sc4_3 C25_1 152.6(3) 6_565 .
C58_2 Sc5_3 O2_3 163.9(3) 6_565 .
C58_2 Sc5_3 O2_3 160.8(3) . .
C58_2 Sc5_3 O2_3 160.8(3) 6_565 6_565
C58_2 Sc5_3 O2_3 163.9(3) . 6_565
O2_3 Sc5_3 C35_2 153.0(4) . .
O2_3 Sc5_3 C35_2 147.7(3) 6_565 .
O2_3 Sc5_3 C35_2 147.7(3) . 6_565
O2_3 Sc5_3 C35_2 153.0(4) 6_565 6_565
O2_3 Sc5_3 C15_1 162.7(4) . .
O2_3 Sc5_3 C15_1 164.2(3) 6_565 .
O2_3 Sc5_3 C14_1 159.7(4) . 6_565
O2_3 Sc5_3 C14_1 151.0(3) 6_565 6_565
O2_3 Sc5_3 C14_1 151.0(3) . .
O2_3 Sc5_3 C14_1 159.7(4) 6_565 .
O2_3 Sc5_3 C36_1 131.3(3) . 6_565
O2_3 Sc5_3 C36_1 146.7(4) 6_565 6_565
O1_3 Sc6_3 Sc4_3 71.2(2) 6_565 .
O1_3 Sc6_3 Sc4_3 59.1(2) . .
O1_3 Sc6_3 Sc4_3 59.1(2) 6_565 6_565
O1_3 Sc6_3 Sc4_3 71.2(2) . 6_565
Sc4_3 Sc6_3 Sc4_3 92.3(3) . 6_565
O1_3 Sc6_3 C46_2 162.5(3) 6_565 .
O1_3 Sc6_3 C46_2 154.8(2) . .
O1_3 Sc6_3 C46_2 154.8(2) 6_565 6_565
O1_3 Sc6_3 C46_2 162.5(3) . 6_565
Sc4_3 Sc6_3 C46_2 133.6(2) . 6_565
O1_3 Sc6_3 C67_1 169.5(3) 6_565 6_565
O1_3 Sc6_3 C67_1 167.6(3) . 6_565
O1_3 Sc6_3 C67_1 167.6(3) 6_565 .
O1_3 Sc6_3 C67_1 169.5(3) . .
O1_3 Sc6_3 C66_1 151.9(3) 6_565 .
O1_3 Sc6_3 C66_1 146.7(3) . .
O1_3 Sc6_3 C66_1 146.7(3) 6_565 6_565
O1_3 Sc6_3 C66_1 151.9(3) . 6_565
O1_3 Sc7_3 C40_1 175.1(4) 6_565 6_565
O1_3 Sc7_3 C40_1 162.5(3) . 6_565
O1_3 Sc7_3 C40_1 162.5(3) 6_565 .
O1_3 Sc7_3 C40_1 175.1(4) . .
O1_3 Sc7_3 C81_2 164.9(5) 6_565 .
O1_3 Sc7_3 C81_2 165.5(5) . .
O1_3 Sc7_3 C41_1 141.2(6) 6_565 .
O1_3 Sc7_3 C41_1 139.6(5) . .
O1_3 Sc7_3 C41_1 139.6(5) 6_565 6_565
O1_3 Sc7_3 C41_1 141.2(6) . 6_565
O1_3 Sc7_3 C80_2 130.1(4) 6_565 .
O1_3 Sc7_3 C80_2 126.8(4) . .
C1_2 Sc8_3 O2_3 174.9(9) . .
C1_2 Sc8_3 O2_3 159.3(4) 6_565 .
C1_2 Sc8_3 O2_3 159.3(4) . 6_565
C1_2 Sc8_3 O2_3 174.9(9) 6_565 6_565
O2_3 Sc8_3 C51_1 174.9(8) . 6_565
O2_3 Sc8_3 C51_1 164.9(4) 6_565 6_565
O2_3 Sc8_3 C51_1 164.9(4) . .
O2_3 Sc8_3 C51_1 174.9(8) 6_565 .
O2_3 Sc8_3 C2_2 143.6(9) . .
O2_3 Sc8_3 C2_2 143.9(9) 6_565 .
O2_3 Sc8_3 C6_2 135.1(7) . .
O2_3 Sc8_3 C6_2 142.9(9) 6_565 .
C2_1 C1_1 C10_1 117.0(7) . .
C2_1 C1_1 C6_1 121.0(6) . .
C10_1 C1_1 C6_1 117.6(7) . .
C1_1 C2_1 C13_1 122.3(6) . .
C1_1 C2_1 C3_1 119.6(7) . .
C13_1 C2_1 C3_1 112.9(8) . .
C1_1 C2_1 Sc3_3 101.5(5) . 6_565
C13_1 C2_1 Sc3_3 92.6(5) . 6_565
C1_1 C2_1 Sc5_3 109.6(5) . .
C4_1 C3_1 C16_1 117.3(7) . .
C4_1 C3_1 C2_1 121.0(8) . .
C16_1 C3_1 C2_1 114.9(8) . .
C2_1 C3_1 Sc3_3 96.5(4) . 6_565
C4_1 C3_1 Sc5_3 108.4(4) . .
C3_1 C4_1 C5_1 119.0(6) . .
C3_1 C4_1 C19_1 124.8(8) . .
C5_1 C4_1 C19_1 109.7(8) . .
C5_1 C4_1 Sc3_3 103.2(5) . 6_565
C19_1 C4_1 Sc3_3 79.5(5) . 6_565
C6_1 C5_1 C21_1 121.5(8) . .
C6_1 C5_1 C4_1 121.1(6) . .
C21_1 C5_1 C4_1 111.3(6) . .
C5_1 C6_1 C7_1 116.7(7) . .
C5_1 C6_1 C1_1 118.3(7) . .
C7_1 C6_1 C1_1 119.1(6) . .
C6_1 C7_1 C8_1 121.0(7) . .
C6_1 C7_1 C23_1 119.1(6) . .
C8_1 C7_1 C23_1 107.5(7) . .
C6_1 C7_1 Sc1_3 96.8(4) . .
C23_1 C7_1 Sc1_3 77.9(4) . .
C9_1 C8_1 C25_1 120.8(7) . .
C9_1 C8_1 C7_1 118.0(9) . .
C25_1 C8_1 C7_1 111.9(7) . .
C9_1 C8_1 Sc1_3 89.2(6) . .
C7_1 C8_1 Sc1_3 90.5(4) . .
C9_1 C8_1 Sc4_3 97.4(6) . .
C7_1 C8_1 Sc4_3 84.8(4) . .
C8_1 C9_1 C10_1 125.5(9) . .
C8_1 C9_1 C28_1 120.3(6) . .
C10_1 C9_1 C28_1 103.3(6) . .
C10_1 C9_1 Sc1_3 102.7(8) . .
C1_1 C10_1 C11_1 125.2(9) . .
C1_1 C10_1 C9_1 117.5(9) . .
C11_1 C10_1 C9_1 106.3(7) . .
C29_1 C11_1 C12_1 121.2(5) . .
C29_1 C11_1 C10_1 110.5(5) . .
C12_1 C11_1 C10_1 115.7(7) . .
C11_1 C12_1 C32_1 120.0(5) . .
C11_1 C12_1 C13_1 119.4(5) . .
C32_1 C12_1 C13_1 110.7(6) . .
C2_1 C13_1 C12_1 119.8(6) . .
C2_1 C13_1 C14_1 126.4(7) . .
C12_1 C13_1 C14_1 103.1(7) . .
C2_1 C13_1 Sc5_3 86.0(4) . .
C12_1 C13_1 Sc5_3 95.2(4) . .
C14_1 C13_1 Sc5_3 57.9(3) . .
C15_1 C14_1 C33_1 118.4(7) . .
C15_1 C14_1 C13_1 120.0(8) . .
C33_1 C14_1 C13_1 107.6(6) . .
C33_1 C14_1 Sc5_3 80.2(3) . .
C13_1 C14_1 Sc5_3 84.7(3) . .
C14_1 C15_1 C36_1 116.1(9) . .
C14_1 C15_1 C16_1 114.1(9) . .
C36_1 C15_1 C16_1 122.7(8) . .
C14_1 C15_1 Sc5_3 75.7(3) . .
C36_1 C15_1 Sc5_3 81.5(4) . .
C16_1 C15_1 Sc5_3 85.8(4) . .
C14_1 C15_1 Sc3_3 99.8(4) . 6_565
C36_1 C15_1 Sc3_3 90.3(4) . 6_565
C14_1 C15_1 Sc3_3 107.8(3) . .
C36_1 C15_1 Sc3_3 64.2(4) . .
C16_1 C15_1 Sc3_3 75.8(4) . .
C15_1 C16_1 C3_1 129.2(8) . .
C15_1 C16_1 C17_1 104.1(7) . .
C3_1 C16_1 C17_1 114.0(6) . .
C15_1 C16_1 Sc3_3 91.5(4) . 6_565
C3_1 C16_1 Sc5_3 87.4(4) . .
C17_1 C16_1 Sc5_3 92.3(4) . .
C15_1 C16_1 Sc3_3 73.0(4) . .
C3_1 C16_1 Sc3_3 97.3(4) . .
C18_1 C17_1 C16_1 126.6(7) . .
C18_1 C17_1 C37_1 121.6(7) . .
C16_1 C17_1 C37_1 102.4(7) . .
C18_1 C17_1 Sc3_3 80.8(4) . 6_565
C37_1 C17_1 Sc3_3 90.8(5) . 6_565
C18_1 C17_1 Sc3_3 89.3(4) . .
C16_1 C17_1 Sc3_3 86.1(4) . .
C16_1 C17_1 Sc7_3 105.8(4) . .
C37_1 C17_1 Sc7_3 88.3(4) . .
C19_1 C18_1 C17_1 118.0(9) . .
C19_1 C18_1 C40_1 113.3(8) . .
C17_1 C18_1 C40_1 121.0(7) . .
C19_1 C18_1 Sc7_3 84.1(5) . .
C17_1 C18_1 Sc7_3 98.2(4) . .
C40_1 C18_1 Sc7_3 60.0(4) . .
C19_1 C18_1 Sc3_3 79.6(5) . 6_565
C17_1 C18_1 Sc3_3 64.4(4) . 6_565
C40_1 C18_1 Sc3_3 99.9(4) . 6_565
C19_1 C18_1 Sc3_3 104.0(5) . .
C17_1 C18_1 Sc3_3 60.0(3) . .
C40_1 C18_1 Sc3_3 81.5(4) . .
C19_1 C18_1 Sc2_3 64.5(5) . 6_565
C17_1 C18_1 Sc2_3 109.2(4) . 6_565
C40_1 C18_1 Sc2_3 69.2(4) . 6_565
C18_1 C19_1 C4_1 118.6(10) . .
C18_1 C19_1 C20_1 125.1(10) . .
C4_1 C19_1 C20_1 105.1(10) . .
C18_1 C19_1 Sc7_3 63.2(5) . .
C4_1 C19_1 Sc7_3 100.4(6) . .
C20_1 C19_1 Sc7_3 78.3(7) . .
C18_1 C19_1 Sc3_3 68.6(5) . 6_565
C4_1 C19_1 Sc3_3 66.0(5) . 6_565
C20_1 C19_1 Sc3_3 104.8(7) . 6_565
C18_1 C19_1 Sc2_3 86.9(5) . 6_565
C4_1 C19_1 Sc2_3 91.8(6) . 6_565
C20_1 C19_1 Sc2_3 58.7(6) . 6_565
C42_1 C20_1 C19_1 122.3(8) . .
C42_1 C20_1 C21_1 120.1(9) . .
C19_1 C20_1 C21_1 109.2(13) . .
C42_1 C20_1 Sc2_3 70.3(8) . 6_565
C19_1 C20_1 Sc2_3 85.3(7) . 6_565
C21_1 C20_1 Sc2_3 87.0(7) . 6_565
C42_1 C20_1 Sc7_3 71.4(7) . .
C19_1 C20_1 Sc7_3 67.6(6) . .
C21_1 C20_1 Sc7_3 106.1(8) . .
C22_1 C21_1 C5_1 120.8(7) . .
C22_1 C21_1 C20_1 124.5(9) . .
C5_1 C21_1 C20_1 104.6(9) . .
C22_1 C21_1 Sc2_3 90.3(6) . 6_565
C5_1 C21_1 Sc2_3 90.3(4) . 6_565
C20_1 C21_1 Sc2_3 57.5(6) . 6_565
C21_1 C22_1 C23_1 119.6(8) . .
C21_1 C22_1 C44_1 113.0(9) . .
C23_1 C22_1 C44_1 114.9(8) . .
C22_1 C23_1 C24_1 124.4(8) . .
C22_1 C23_1 C7_1 121.7(7) . .
C24_1 C23_1 C7_1 106.5(6) . .
C22_1 C23_1 Sc4_3 99.4(6) . .
C24_1 C23_1 Sc4_3 59.8(3) . .
C7_1 C23_1 Sc4_3 81.8(3) . .
C46_1 C24_1 C23_1 117.4(7) . .
C46_1 C24_1 C25_1 120.4(7) . .
C23_1 C24_1 C25_1 110.1(6) . .
C46_1 C24_1 Sc4_3 79.6(4) . .
C23_1 C24_1 Sc4_3 89.4(4) . .
C25_1 C24_1 Sc4_3 66.7(3) . .
C46_1 C24_1 Sc1_3 90.0(5) . .
C23_1 C24_1 Sc1_3 89.3(4) . .
C26_1 C25_1 C8_1 123.0(6) . .
C26_1 C25_1 C24_1 122.1(6) . .
C8_1 C25_1 C24_1 103.3(6) . .
C8_1 C25_1 Sc1_3 83.9(4) . .
C24_1 C25_1 Sc1_3 87.3(3) . .
C8_1 C25_1 Sc4_3 91.7(4) . .
C24_1 C25_1 Sc4_3 76.4(3) . .
C25_1 C26_1 C48_1 118.5(6) . .
C25_1 C26_1 C27_1 120.3(5) . .
C48_1 C26_1 C27_1 115.9(6) . .
C25_1 C26_1 Sc1_3 74.9(3) . .
C48_1 C26_1 Sc1_3 86.9(3) . .
C27_1 C26_1 Sc1_3 85.4(3) . .
C25_1 C26_1 Sc4_3 76.0(3) . .
C48_1 C26_1 Sc4_3 76.0(3) . .
C27_1 C26_1 Sc4_3 95.3(3) . .
C25_1 C26_1 Sc8_3 113.4(4) . .
C48_1 C26_1 Sc8_3 83.1(4) . .
C51_1 C27_1 C28_1 117.6(5) . .
C51_1 C27_1 C26_1 123.0(5) . .
C28_1 C27_1 C26_1 115.0(6) . .
C28_1 C27_1 Sc8_3 94.8(5) . .
C26_1 C27_1 Sc8_3 95.7(5) . .
C51_1 C27_1 Sc1_3 104.6(3) . .
C28_1 C27_1 Sc1_3 89.3(4) . .
C26_1 C27_1 Sc1_3 55.6(3) . .
C51_1 C27_1 Sc4_3 101.4(3) . .
C28_1 C27_1 Sc4_3 96.1(4) . .
C29_1 C28_1 C27_1 121.4(6) . .
C29_1 C28_1 C9_1 109.4(5) . .
C27_1 C28_1 C9_1 119.3(6) . .
C29_1 C28_1 Sc8_3 83.6(5) . .
C9_1 C28_1 Sc8_3 106.2(7) . .
C29_1 C28_1 Sc1_3 113.2(5) . .
C9_1 C28_1 Sc1_3 71.5(5) . .
C28_1 C29_1 C30_1 119.6(5) . .
C28_1 C29_1 C11_1 109.7(5) . .
C30_1 C29_1 C11_1 119.7(5) . .
C29_1 C30_1 C52_1 119.8(5) . .
C29_1 C30_1 C31_1 118.7(5) . .
C52_1 C30_1 C31_1 110.1(4) . .
C29_1 C30_1 Sc8_3 85.4(3) . .
C52_1 C30_1 Sc8_3 55.6(3) . .
C31_1 C30_1 Sc8_3 96.0(4) . .
C32_1 C31_1 C30_1 122.5(4) . .
C32_1 C31_1 C54_1 119.4(4) . .
C30_1 C31_1 C54_1 106.4(4) . .
C31_1 C32_1 C33_1 120.5(4) . .
C31_1 C32_1 C12_1 117.6(5) . .
C33_1 C32_1 C12_1 112.2(5) . .
C32_1 C33_1 C34_1 119.3(5) . .
C32_1 C33_1 C14_1 105.4(5) . .
C34_1 C33_1 C14_1 124.7(5) . .
C32_1 C33_1 Sc5_3 98.1(3) . .
C34_1 C33_1 Sc5_3 80.7(3) . .
C55_1 C34_1 C33_1 121.1(6) . .
C55_1 C34_1 C35_1 121.1(5) . .
C33_1 C34_1 C35_1 111.0(6) . .
C55_1 C34_1 Sc5_3 107.8(4) . .
C36_1 C35_1 C58_1 120.1(8) . .
C36_1 C35_1 C34_1 118.1(8) . .
C58_1 C35_1 C34_1 117.7(6) . .
C58_1 C35_1 Sc5_3 107.3(4) . .
C34_1 C35_1 Sc5_3 76.6(4) . .
C58_1 C35_1 Sc3_3 80.4(4) . .
C34_1 C35_1 Sc3_3 105.0(4) . .
C35_1 C36_1 C15_1 128.6(9) . .
C35_1 C36_1 C37_1 122.0(8) . .
C15_1 C36_1 C37_1 93.2(6) . .
C35_1 C36_1 Sc5_3 81.2(5) . .
C15_1 C36_1 Sc5_3 61.2(3) . .
C37_1 C36_1 Sc5_3 89.8(4) . .
C35_1 C36_1 Sc3_3 84.1(5) . .
C15_1 C36_1 Sc3_3 83.7(4) . .
C38_1 C37_1 C17_1 116.2(8) . .
C38_1 C37_1 C36_1 118.0(8) . .
C17_1 C37_1 C36_1 116.9(8) . .
C38_1 C37_1 Sc3_3 79.7(4) . .
C17_1 C37_1 Sc3_3 79.5(4) . .
C36_1 C37_1 Sc3_3 80.8(5) . .
C38_1 C37_1 Sc3_3 99.1(4) . 6_565
C17_1 C37_1 Sc3_3 55.2(4) . 6_565
C36_1 C37_1 Sc3_3 86.5(5) . 6_565
C38_1 C37_1 Sc5_3 107.1(4) . .
C17_1 C37_1 Sc5_3 78.9(4) . .
C37_1 C38_1 C59_1 117.1(8) . .
C37_1 C38_1 C39_1 122.3(8) . .
C59_1 C38_1 C39_1 110.1(6) . .
C59_1 C38_1 Sc3_3 86.7(4) . .
C39_1 C38_1 Sc3_3 88.5(5) . .
C40_1 C39_1 C61_1 124.5(10) . .
C40_1 C39_1 C38_1 121.8(9) . .
C61_1 C39_1 C38_1 105.4(8) . .
C61_1 C39_1 Sc7_3 93.9(6) . .
C38_1 C39_1 Sc7_3 95.4(6) . .
C40_1 C39_1 Sc2_3 75.1(5) . .
C61_1 C39_1 Sc2_3 69.0(5) . .
C38_1 C39_1 Sc2_3 100.1(5) . .
C40_1 C39_1 Sc3_3 84.3(6) . .
C61_1 C39_1 Sc3_3 99.3(6) . .
C39_1 C40_1 C41_1 123.2(10) . .
C39_1 C40_1 C18_1 117.0(9) . .
C41_1 C40_1 C18_1 112.7(8) . .
C39_1 C40_1 Sc7_3 89.0(5) . .
C18_1 C40_1 Sc2_3 101.4(4) . .
C39_1 C40_1 Sc2_3 105.7(5) . 6_565
C40_1 C41_1 C42_1 129.4(11) . .
C40_1 C41_1 C63_1 115.0(10) . .
C42_1 C41_1 C63_1 105.0(10) . .
C42_1 C41_1 Sc7_3 88.1(6) . .
C63_1 C41_1 Sc7_3 87.1(4) . .
C40_1 C41_1 Sc2_3 90.4(4) . 6_565
C63_1 C41_1 Sc2_3 84.4(4) . 6_565
C40_1 C41_1 Sc2_3 76.5(4) . .
C42_1 C41_1 Sc2_3 97.9(5) . .
C20_1 C42_1 C41_1 116.9(9) . .
C20_1 C42_1 C43_1 122.9(11) . .
C41_1 C42_1 C43_1 110.3(13) . .
C20_1 C42_1 Sc2_3 79.3(10) . 6_565
C41_1 C42_1 Sc2_3 78.9(4) . 6_565
C43_1 C42_1 Sc2_3 80.0(4) . 6_565
C20_1 C42_1 Sc7_3 83.3(9) . .
C43_1 C42_1 Sc7_3 97.6(5) . .
C44_1 C43_1 C42_1 122.7(12) . .
C44_1 C43_1 C64_1 123.9(9) . .
C42_1 C43_1 C64_1 103.9(9) . .
C44_1 C43_1 Sc2_3 92.4(4) . 6_565
C42_1 C43_1 Sc2_3 62.2(5) . 6_565
C64_1 C43_1 Sc2_3 82.7(4) . 6_565
C45_1 C44_1 C43_1 111.5(9) . .
C45_1 C44_1 C22_1 123.3(7) . .
C43_1 C44_1 C22_1 116.7(9) . .
C45_1 C44_1 Sc2_3 102.0(5) . 6_565
C22_1 C44_1 Sc2_3 80.8(5) . 6_565
C44_1 C45_1 C66_1 132.3(8) . .
C44_1 C45_1 C46_1 116.5(6) . .
C66_1 C45_1 C46_1 101.8(8) . .
C44_1 C45_1 Sc6_3 100.7(5) . .
C46_1 C45_1 Sc6_3 79.3(5) . .
C24_1 C46_1 C47_1 117.3(7) . .
C24_1 C46_1 C45_1 123.5(7) . .
C47_1 C46_1 C45_1 108.6(6) . .
C45_1 C46_1 Sc4_3 96.3(4) . .
C24_1 C46_1 Sc6_3 105.0(4) . .
C45_1 C46_1 Sc1_3 104.3(4) . .
C48_1 C47_1 C67_1 116.6(7) . .
C48_1 C47_1 C46_1 121.0(5) . .
C67_1 C47_1 C46_1 110.2(7) . .
C48_1 C47_1 Sc6_3 88.1(4) . .
C46_1 C47_1 Sc6_3 85.3(4) . .
C67_1 C47_1 Sc4_3 100.1(3) . .
C46_1 C47_1 Sc4_3 73.6(4) . .
C67_1 C47_1 Sc1_3 107.7(3) . .
C46_1 C47_1 Sc1_3 75.8(4) . .
C49_1 C48_1 C47_1 117.1(5) . .
C49_1 C48_1 C26_1 118.3(5) . .
C47_1 C48_1 C26_1 119.9(6) . .
C49_1 C48_1 Sc4_3 100.7(3) . .
C47_1 C48_1 Sc4_3 81.9(4) . .
C49_1 C48_1 Sc1_3 101.1(3) . .
C47_1 C48_1 Sc1_3 92.5(4) . .
C49_1 C48_1 Sc6_3 83.3(3) . .
C47_1 C48_1 Sc6_3 60.9(3) . .
C26_1 C48_1 Sc6_3 104.8(3) . .
C48_1 C49_1 C50_1 127.1(5) . .
C48_1 C49_1 C69_1 122.5(6) . .
C50_1 C49_1 C69_1 104.8(6) . .
C48_1 C49_1 Sc4_3 100.4(3) . 6_565
C50_1 C49_1 Sc4_3 81.5(3) . 6_565
C69_1 C49_1 Sc4_3 61.2(3) . 6_565
C48_1 C49_1 Sc1_3 108.0(3) . 6_565
C50_1 C49_1 Sc1_3 70.6(3) . 6_565
C69_1 C49_1 Sc1_3 64.3(3) . 6_565
Sc4_3 C49_1 Sc1_3 10.99(8) 6_565 6_565
C48_1 C49_1 Sc8_3 87.7(3) . .
C50_1 C49_1 Sc8_3 55.9(4) . .
C69_1 C49_1 Sc8_3 105.3(4) . .
C71_1 C50_1 C49_1 112.5(6) . .
C71_1 C50_1 C51_1 124.5(7) . .
C49_1 C50_1 C51_1 116.8(6) . .
C71_1 C50_1 Sc8_3 95.6(4) . .
C49_1 C50_1 Sc8_3 93.3(5) . .
C51_1 C50_1 Sc8_3 58.7(4) . .
C71_1 C50_1 Sc1_3 63.2(3) . 6_565
C49_1 C50_1 Sc1_3 78.3(3) . 6_565
C51_1 C50_1 Sc1_3 103.7(3) . 6_565
C71_1 C50_1 Sc4_3 69.9(3) . 6_565
C49_1 C50_1 Sc4_3 68.8(3) . 6_565
C51_1 C50_1 Sc4_3 106.1(3) . 6_565
C52_1 C51_1 C27_1 120.7(5) . .
C52_1 C51_1 C50_1 114.2(6) . .
C27_1 C51_1 C50_1 118.9(6) . .
C52_1 C51_1 Sc8_3 82.3(5) . .
C27_1 C51_1 Sc8_3 81.6(4) . .
C50_1 C51_1 Sc8_3 81.1(5) . .
C51_1 C52_1 C30_1 120.6(5) . .
C51_1 C52_1 C53_1 121.8(5) . .
C30_1 C52_1 C53_1 106.9(5) . .
C51_1 C52_1 Sc8_3 60.3(4) . .
C30_1 C52_1 Sc8_3 92.9(4) . .
C53_1 C52_1 Sc8_3 87.4(3) . .
C72_1 C53_1 C54_1 121.4(5) . .
C72_1 C53_1 C52_1 119.9(5) . .
C54_1 C53_1 C52_1 108.9(5) . .
C72_1 C53_1 Sc8_3 83.6(5) . .
C54_1 C53_1 Sc8_3 96.2(4) . .
C52_1 C53_1 Sc8_3 59.0(3) . .
C55_1 C54_1 C53_1 122.6(6) . .
C55_1 C54_1 C31_1 119.6(6) . .
C53_1 C54_1 C31_1 107.4(4) . .
C54_1 C55_1 C34_1 119.9(7) . .
C54_1 C55_1 C56_1 114.8(7) . .
C34_1 C55_1 C56_1 120.1(7) . .
C73_1 C56_1 C57_1 113.3(9) . .
C73_1 C56_1 C55_1 120.8(9) . .
C57_1 C56_1 C55_1 117.5(9) . .
C58_1 C57_1 C56_1 125.3(8) . .
C58_1 C57_1 C75_1 115.4(7) . .
C56_1 C57_1 C75_1 109.6(7) . .
C57_1 C58_1 C59_1 119.5(6) . .
C57_1 C58_1 C35_1 118.2(6) . .
C59_1 C58_1 C35_1 116.8(6) . .
C57_1 C58_1 Sc3_3 110.2(4) . .
C58_1 C59_1 C38_1 124.1(6) . .
C58_1 C59_1 C60_1 120.1(6) . .
C38_1 C59_1 C60_1 103.4(6) . .
C58_1 C59_1 Sc3_3 79.9(4) . .
C60_1 C59_1 Sc3_3 97.4(4) . .
C76_1 C60_1 C61_1 119.5(5) . .
C76_1 C60_1 C59_1 119.9(5) . .
C61_1 C60_1 C59_1 112.4(7) . .
C76_1 C60_1 Sc2_3 90.3(3) . .
C59_1 C60_1 Sc2_3 95.1(4) . .
C62_1 C61_1 C39_1 119.0(8) . .
C62_1 C61_1 C60_1 119.8(6) . .
C39_1 C61_1 C60_1 108.4(7) . .
C60_1 C61_1 Sc2_3 94.3(5) . .
C62_1 C61_1 Sc7_3 78.3(5) . .
C60_1 C61_1 Sc7_3 101.6(5) . .
Sc2_3 C61_1 Sc7_3 20.85(17) . .
C78_1 C62_1 C61_1 120.8(6) . .
C78_1 C62_1 C63_1 114.4(8) . .
C61_1 C62_1 C63_1 117.1(8) . .
C78_1 C62_1 Sc2_3 93.0(4) . .
C61_1 C62_1 Sc2_3 79.3(5) . .
C63_1 C62_1 Sc2_3 69.8(4) . .
C64_1 C63_1 C62_1 120.4(8) . .
C64_1 C63_1 C41_1 111.1(8) . .
C62_1 C63_1 C41_1 121.1(9) . .
C64_1 C63_1 Sc2_3 93.0(4) . .
C62_1 C63_1 Sc2_3 71.1(3) . .
C41_1 C63_1 Sc2_3 79.8(4) . .
C64_1 C63_1 Sc7_3 98.1(5) . .
C62_1 C63_1 Sc7_3 88.8(4) . .
C62_1 C63_1 Sc2_3 105.6(4) . 6_565
C63_1 C64_1 C65_1 128.5(9) . .
C63_1 C64_1 C43_1 109.7(8) . .
C65_1 C64_1 C43_1 115.5(9) . .
C65_1 C64_1 Sc2_3 95.6(4) . .
C43_1 C64_1 Sc2_3 94.5(4) . .
C65_1 C64_1 Sc2_3 105.3(3) . 6_565
C79_1 C65_1 C66_1 121.2(7) . .
C79_1 C65_1 C64_1 109.5(8) . .
C66_1 C65_1 C64_1 120.8(8) . .
C79_1 C65_1 Sc6_3 84.1(4) . .
C64_1 C65_1 Sc6_3 96.8(4) . .
C65_1 C66_1 C67_1 118.5(6) . .
C65_1 C66_1 C45_1 115.3(8) . .
C67_1 C66_1 C45_1 116.2(7) . .
C65_1 C66_1 Sc6_3 82.6(3) . .
C67_1 C66_1 Sc6_3 68.1(3) . .
C45_1 C66_1 Sc6_3 87.9(4) . .
C68_1 C67_1 C66_1 121.5(6) . .
C68_1 C67_1 C47_1 124.2(6) . .
C66_1 C67_1 C47_1 102.9(7) . .
C68_1 C67_1 Sc6_3 79.2(4) . .
C66_1 C67_1 Sc6_3 73.5(3) . .
C47_1 C67_1 Sc6_3 83.4(3) . .
C69_1 C68_1 C67_1 119.1(6) . .
C69_1 C68_1 C80_1 120.1(8) . .
C67_1 C68_1 C80_1 116.8(8) . .
C69_1 C68_1 Sc6_3 98.9(5) . .
C67_1 C68_1 Sc6_3 64.5(3) . .
C80_1 C68_1 Sc6_3 86.3(5) . .
C69_1 C68_1 Sc4_3 68.1(4) . 6_565
C67_1 C68_1 Sc4_3 104.1(4) . 6_565
C80_1 C68_1 Sc4_3 79.2(5) . 6_565
C69_1 C68_1 Sc1_3 60.0(4) . 6_565
C67_1 C68_1 Sc1_3 110.3(4) . 6_565
C80_1 C68_1 Sc1_3 82.0(5) . 6_565
C68_1 C69_1 C70_1 123.9(6) . .
C68_1 C69_1 C49_1 118.6(7) . .
C70_1 C69_1 C49_1 107.7(6) . .
C68_1 C69_1 Sc4_3 80.4(4) . 6_565
C70_1 C69_1 Sc4_3 73.7(3) . 6_565
C49_1 C69_1 Sc4_3 85.0(3) . 6_565
C68_1 C69_1 Sc1_3 92.0(4) . 6_565
C70_1 C69_1 Sc1_3 63.8(3) . 6_565
C49_1 C69_1 Sc1_3 82.3(3) . 6_565
C70_1 C69_1 Sc6_3 110.4(4) . .
C49_1 C69_1 Sc6_3 80.1(4) . .
C82_1 C70_1 C71_1 120.8(5) . .
C82_1 C70_1 C69_1 117.9(6) . .
C71_1 C70_1 C69_1 105.3(5) . .
C82_1 C70_1 Sc1_3 75.3(3) . 6_565
C71_1 C70_1 Sc1_3 74.8(3) . 6_565
C69_1 C70_1 Sc1_3 79.8(3) . 6_565
C82_1 C70_1 Sc4_3 75.0(3) . 6_565
C71_1 C70_1 Sc4_3 84.7(3) . 6_565
C69_1 C70_1 Sc4_3 70.2(3) . 6_565
C50_1 C71_1 C72_1 117.6(6) . .
C50_1 C71_1 C70_1 109.6(6) . .
C72_1 C71_1 C70_1 122.4(5) . .
C50_1 C71_1 Sc1_3 85.2(4) . 6_565
C72_1 C71_1 Sc1_3 84.6(4) . 6_565
C70_1 C71_1 Sc1_3 67.9(3) . 6_565
C50_1 C71_1 Sc4_3 81.7(4) . 6_565
C72_1 C71_1 Sc4_3 92.7(4) . 6_565
C70_1 C71_1 Sc8_3 107.1(5) . .
C53_1 C72_1 C73_1 116.6(6) . .
C53_1 C72_1 C71_1 120.6(6) . .
C73_1 C72_1 C71_1 115.2(7) . .
C53_1 C72_1 Sc1_3 105.7(5) . 6_565
C73_1 C72_1 Sc1_3 75.6(6) . 6_565
C73_1 C72_1 Sc8_3 105.0(8) . .
C71_1 C72_1 Sc8_3 73.0(5) . .
C56_1 C73_1 C72_1 122.8(9) . .
C56_1 C73_1 C74_1 104.4(9) . .
C72_1 C73_1 C74_1 124.0(8) . .
C56_1 C73_1 Sc1_3 102.9(10) . 6_565
C72_1 C73_1 Sc1_3 72.8(6) . 6_565
C74_1 C73_1 Sc1_3 68.6(5) . 6_565
C82_1 C74_1 C73_1 118.7(7) . .
C82_1 C74_1 C75_1 120.9(7) . .
C73_1 C74_1 C75_1 111.8(7) . .
C82_1 C74_1 Sc1_3 65.6(3) . 6_565
C73_1 C74_1 Sc1_3 78.3(6) . 6_565
C75_1 C74_1 Sc1_3 98.5(4) . 6_565
C82_1 C74_1 Sc4_3 60.9(3) . 6_565
C73_1 C74_1 Sc4_3 87.4(6) . 6_565
C75_1 C74_1 Sc4_3 94.3(4) . 6_565
C76_1 C75_1 C57_1 126.6(7) . .
C76_1 C75_1 C74_1 125.5(6) . .
C57_1 C75_1 C74_1 100.8(6) . .
C75_1 C76_1 C60_1 117.8(6) . .
C75_1 C76_1 C77_1 115.4(6) . .
C60_1 C76_1 C77_1 118.1(6) . .
C78_1 C77_1 C81_1 110.2(6) . .
C78_1 C77_1 C76_1 121.3(8) . .
C81_1 C77_1 C76_1 121.1(6) . .
C62_1 C78_1 C77_1 120.2(6) . .
C62_1 C78_1 C79_1 122.0(7) . .
C77_1 C78_1 C79_1 106.7(6) . .
C62_1 C78_1 Sc2_3 56.3(3) . .
C77_1 C78_1 Sc2_3 94.4(5) . .
C79_1 C78_1 Sc2_3 90.0(4) . .
C65_1 C79_1 C80_1 120.0(7) . .
C65_1 C79_1 C78_1 125.2(8) . .
C80_1 C79_1 C78_1 107.4(6) . .
C65_1 C79_1 Sc6_3 65.5(4) . .
C80_1 C79_1 Sc6_3 73.3(4) . .
C78_1 C79_1 Sc6_3 107.7(5) . .
C79_1 C80_1 C81_1 110.1(6) . .
C79_1 C80_1 C68_1 121.4(8) . .
C81_1 C80_1 C68_1 119.2(8) . .
C79_1 C80_1 Sc4_3 101.7(5) . 6_565
C81_1 C80_1 Sc4_3 71.7(4) . 6_565
C68_1 C80_1 Sc4_3 68.3(4) . 6_565
C79_1 C80_1 Sc6_3 76.5(5) . .
C81_1 C80_1 Sc6_3 106.9(5) . .
C68_1 C80_1 Sc6_3 60.9(4) . .
C80_1 C81_1 C77_1 105.5(8) . .
C80_1 C81_1 C82_1 121.3(5) . .
C77_1 C81_1 C82_1 124.3(5) . .
C80_1 C81_1 Sc4_3 76.7(4) . 6_565
C77_1 C81_1 Sc4_3 97.4(5) . 6_565
C82_1 C81_1 Sc4_3 68.5(3) . 6_565
C80_1 C81_1 Sc1_3 86.0(4) . 6_565
C77_1 C81_1 Sc1_3 100.0(5) . 6_565
C82_1 C81_1 Sc1_3 58.5(3) . 6_565
C74_1 C82_1 C70_1 118.6(6) . .
C74_1 C82_1 C81_1 112.8(6) . .
C70_1 C82_1 C81_1 117.2(5) . .
C74_1 C82_1 Sc1_3 80.3(4) . 6_565
C70_1 C82_1 Sc1_3 68.0(3) . 6_565
C81_1 C82_1 Sc1_3 88.7(4) . 6_565
C74_1 C82_1 Sc4_3 88.5(4) . 6_565
C70_1 C82_1 Sc4_3 70.6(3) . 6_565
C81_1 C82_1 Sc4_3 77.5(4) . 6_565
C10_2 C1_2 C2_2 116.2 . .
C10_2 C1_2 C6_2 119.5 . .
C2_2 C1_2 C6_2 120.1 . .
C10_2 C1_2 Sc8_3 97.6(2) . .
C2_2 C1_2 Sc8_3 73.5(5) . .
C6_2 C1_2 Sc8_3 79.0(4) . .
C1_2 C2_2 C13_2 124.0 . .
C1_2 C2_2 C3_2 119.0 . .
C13_2 C2_2 C3_2 111.8 . .
C1_2 C2_2 Sc8_3 65.2(4) . .
C13_2 C2_2 Sc8_3 100.7(4) . .
C3_2 C2_2 Sc8_3 83.1(2) . .
C4_2 C3_2 C16_2 118.2 . .
C4_2 C3_2 C2_2 121.7 . .
C16_2 C3_2 C2_2 113.4 . .
C4_2 C3_2 Sc8_3 82.6(3) . .
C16_2 C3_2 Sc8_3 106.4(4) . .
C2_2 C3_2 Sc8_3 57.9(3) . .
C3_2 C4_2 C19_2 123.2 . .
C3_2 C4_2 C5_2 119.0 . .
C19_2 C4_2 C5_2 111.7 . .
C3_2 C4_2 Sc1_3 106.31(12) . .
C19_2 C4_2 Sc1_3 79.31(13) . .
C5_2 C4_2 Sc1_3 58.40(12) . .
C3_2 C4_2 Sc8_3 64.6(4) . .
C19_2 C4_2 Sc8_3 114.2(3) . .
C5_2 C4_2 Sc8_3 70.7(4) . .
Sc1_3 C4_2 Sc8_3 44.4(3) . .
C6_2 C5_2 C21_2 122.8 . .
C6_2 C5_2 C4_2 120.5 . .
C21_2 C5_2 C4_2 110.7 . .
C6_2 C5_2 Sc1_3 93.16(15) . .
C21_2 C5_2 Sc1_3 67.33(14) . .
C4_2 C5_2 Sc1_3 84.46(14) . .
C6_2 C5_2 Sc4_3 88.52(15) . .
C21_2 C5_2 Sc4_3 63.72(15) . .
C4_2 C5_2 Sc4_3 93.60(14) . .
C6_2 C5_2 Sc8_3 60.5(3) . .
C21_2 C5_2 Sc8_3 114.2(4) . .
C4_2 C5_2 Sc8_3 76.1(3) . .
C5_2 C6_2 C7_2 116.5 . .
C5_2 C6_2 C1_2 119.6 . .
C7_2 C6_2 C1_2 117.9 . .
C5_2 C6_2 Sc8_3 85.35(18) . .
C7_2 C6_2 Sc8_3 103.6(4) . .
C1_2 C6_2 Sc8_3 58.4(4) . .
C5_2 C6_2 Sc1_3 53.32(11) . .
C7_2 C6_2 Sc1_3 88.90(11) . .
C1_2 C6_2 Sc1_3 104.00(11) . .
C5_2 C6_2 Sc4_3 60.79(13) . .
C7_2 C6_2 Sc4_3 79.14(13) . .
C1_2 C6_2 Sc4_3 106.70(12) . .
C8_2 C7_2 C6_2 119.9 . .
C8_2 C7_2 C23_2 110.9 . .
C6_2 C7_2 C23_2 118.0 . .
C9_2 C8_2 C7_2 122.3 . .
C9_2 C8_2 C25_2 119.7 . .
C7_2 C8_2 C25_2 108.6 . .
C9_2 C8_2 Sc4_3 74.41(14) . 6_565
C7_2 C8_2 Sc4_3 96.11(15) . 6_565
C25_2 C8_2 Sc4_3 69.97(15) . 6_565
C9_2 C8_2 Sc1_3 63.48(11) . 6_565
C7_2 C8_2 Sc1_3 98.23(12) . 6_565
C25_2 C8_2 Sc1_3 80.36(12) . 6_565
Sc4_3 C8_2 Sc1_3 11.75(8) 6_565 6_565
C8_2 C9_2 C28_2 122.7 . .
C8_2 C9_2 C10_2 122.4 . .
C28_2 C9_2 C10_2 102.9 . .
C8_2 C9_2 Sc1_3 85.16(14) . 6_565
C28_2 C9_2 Sc1_3 65.03(14) . 6_565
C10_2 C9_2 Sc1_3 84.16(14) . 6_565
C8_2 C9_2 Sc4_3 75.11(15) . 6_565
C28_2 C9_2 Sc4_3 68.40(15) . 6_565
C10_2 C9_2 Sc4_3 93.47(15) . 6_565
C1_2 C10_2 C11_2 126.9 . .
C1_2 C10_2 C9_2 117.0 . .
C11_2 C10_2 C9_2 105.3 . .
C1_2 C10_2 Sc8_3 49.4(3) . .
C11_2 C10_2 Sc8_3 98.5(3) . .
C9_2 C10_2 Sc8_3 95.2(4) . .
C1_2 C10_2 Sc1_3 90.71(12) . 6_565
C11_2 C10_2 Sc1_3 83.66(12) . 6_565
C9_2 C10_2 Sc1_3 59.91(12) . 6_565
Sc8_3 C10_2 Sc1_3 43.9(3) . 6_565
C29_2 C11_2 C12_2 122.0 . .
C29_2 C11_2 C10_2 110.0 . .
C12_2 C11_2 C10_2 113.9 . .
C29_2 C11_2 Sc1_3 65.40(11) . 6_565
C12_2 C11_2 Sc1_3 101.46(11) . 6_565
C10_2 C11_2 Sc1_3 65.30(12) . 6_565
C32_2 C12_2 C11_2 119.7 . .
C32_2 C12_2 C13_2 110.6 . .
C11_2 C12_2 C13_2 120.2 . .
C2_2 C13_2 C12_2 118.3 . .
C2_2 C13_2 C14_2 129.4 . .
C12_2 C13_2 C14_2 101.3 . .
C2_2 C13_2 Sc8_3 48.2(3) . .
C12_2 C13_2 Sc8_3 91.78(17) . .
C14_2 C13_2 Sc8_3 104.4(3) . .
C15_2 C14_2 C33_2 122.6 . .
C15_2 C14_2 C13_2 114.7 . .
C33_2 C14_2 C13_2 108.4 . .
C14_2 C15_2 C16_2 117.7 . .
C14_2 C15_2 C36_2 112.6 . .
C16_2 C15_2 C36_2 123.1 . .
C15_2 C16_2 C3_2 130.1 . .
C15_2 C16_2 C17_2 102.1 . .
C3_2 C16_2 C17_2 114.8 . .
C18_2 C17_2 C37_2 121.3 . .
C18_2 C17_2 C16_2 124.8 . .
C37_2 C17_2 C16_2 104.7 . .
C19_2 C18_2 C17_2 118.7 . .
C19_2 C18_2 C40_2 114.1 . .
C17_2 C18_2 C40_2 119.8 . .
C18_2 C19_2 C4_2 119.5 . .
C18_2 C19_2 C20_2 128.2 . .
C4_2 C19_2 C20_2 100.7 . .
C18_2 C19_2 Sc1_3 105.83(11) . .
C4_2 C19_2 Sc1_3 67.18(11) . .
C20_2 C19_2 Sc1_3 59.58(11) . .
C42_2 C20_2 C19_2 120.4 . .
C42_2 C20_2 C21_2 116.0 . .
C19_2 C20_2 C21_2 115.6 . .
C42_2 C20_2 Sc1_3 93.84(12) . .
C19_2 C20_2 Sc1_3 85.57(13) . .
C21_2 C20_2 Sc1_3 61.89(13) . .
C42_2 C20_2 Sc4_3 86.03(14) . .
C19_2 C20_2 Sc4_3 94.91(14) . .
C21_2 C20_2 Sc4_3 60.41(14) . .
C22_2 C21_2 C5_2 119.6 . .
C22_2 C21_2 C20_2 130.0 . .
C5_2 C21_2 C20_2 101.2 . .
C22_2 C21_2 Sc1_3 88.94(14) . .
C5_2 C21_2 Sc1_3 71.33(14) . .
C20_2 C21_2 Sc1_3 77.37(15) . .
C22_2 C21_2 Sc4_3 76.42(16) . .
C5_2 C21_2 Sc4_3 80.54(16) . .
C20_2 C21_2 Sc4_3 83.76(16) . .
C23_2 C22_2 C21_2 119.7 . .
C23_2 C22_2 C44_2 114.6 . .
C21_2 C22_2 C44_2 110.9 . .
C23_2 C22_2 Sc4_3 84.20(16) . .
C21_2 C22_2 Sc4_3 68.06(15) . .
C44_2 C22_2 Sc4_3 78.76(16) . .
C23_2 C22_2 Sc1_3 89.18(13) . .
C21_2 C22_2 Sc1_3 56.19(11) . .
C44_2 C22_2 Sc1_3 86.62(11) . .
Sc4_3 C22_2 Sc1_3 12.15(9) . .
C22_2 C23_2 C24_2 125.2 . .
C22_2 C23_2 C7_2 122.9 . .
C24_2 C23_2 C7_2 105.1 . .
C22_2 C23_2 Sc4_3 63.97(14) . .
C24_2 C23_2 Sc4_3 97.04(14) . .
C7_2 C23_2 Sc4_3 86.86(14) . .
C22_2 C23_2 Sc6_3 92.12(10) . .
C24_2 C23_2 Sc6_3 58.33(10) . .
C7_2 C23_2 Sc6_3 93.02(11) . .
C22_2 C23_2 Sc1_3 61.31(11) . .
C24_2 C23_2 Sc1_3 106.71(9) . .
C7_2 C23_2 Sc1_3 81.34(11) . .
C46_2 C24_2 C23_2 117.5 . .
C46_2 C24_2 C25_2 120.2 . .
C23_2 C24_2 C25_2 109.3 . .
C46_2 C24_2 Sc6_3 67.20(13) . .
C23_2 C24_2 Sc6_3 87.60(13) . .
C25_2 C24_2 Sc6_3 80.29(13) . .
C26_2 C25_2 C24_2 123.5 . .
C26_2 C25_2 C8_2 120.9 . .
C24_2 C25_2 C8_2 105.3 . .
C26_2 C25_2 Sc4_3 64.76(16) . 6_565
C24_2 C25_2 Sc4_3 101.99(15) . 6_565
C8_2 C25_2 Sc4_3 75.06(16) . 6_565
C26_2 C25_2 Sc6_3 78.20(12) . .
C24_2 C25_2 Sc6_3 63.23(11) . .
C8_2 C25_2 Sc6_3 99.11(12) . .
Sc4_3 C25_2 Sc6_3 41.42(13) 6_565 .
C26_2 C25_2 Sc1_3 67.39(12) . 6_565
C24_2 C25_2 Sc1_3 108.86(10) . 6_565
C8_2 C25_2 Sc1_3 66.79(11) . 6_565
Sc4_3 C25_2 Sc1_3 9.87(10) 6_565 6_565
Sc6_3 C25_2 Sc1_3 50.54(10) . 6_565
C25_2 C26_2 C48_2 117.3 . .
C25_2 C26_2 C27_2 121.5 . .
C48_2 C26_2 C27_2 115.8 . .
C25_2 C26_2 Sc4_3 81.66(18) . 6_565
C48_2 C26_2 Sc4_3 96.25(16) . 6_565
C27_2 C26_2 Sc4_3 69.90(17) . 6_565
C25_2 C26_2 Sc1_3 82.60(13) . 6_565
C48_2 C26_2 Sc1_3 105.06(11) . 6_565
C27_2 C26_2 Sc1_3 61.39(12) . 6_565
C25_2 C26_2 Sc6_3 70.35(11) . .
C48_2 C26_2 Sc6_3 68.28(12) . .
C27_2 C26_2 Sc6_3 109.81(11) . .
Sc4_3 C26_2 Sc6_3 41.74(14) 6_565 .
Sc1_3 C26_2 Sc6_3 51.76(11) 6_565 .
C28_2 C27_2 C51_2 114.8 . .
C28_2 C27_2 C26_2 115.7 . .
C51_2 C27_2 C26_2 123.5 . .
C28_2 C27_2 Sc4_3 78.47(17) . 6_565
C51_2 C27_2 Sc4_3 97.61(17) . 6_565
C26_2 C27_2 Sc4_3 69.77(17) . 6_565
C28_2 C27_2 Sc1_3 66.83(12) . 6_565
C51_2 C27_2 Sc1_3 96.54(14) . 6_565
C26_2 C27_2 Sc1_3 81.44(14) . 6_565
Sc4_3 C27_2 Sc1_3 13.24(10) 6_565 6_565
C29_2 C28_2 C27_2 123.4 . .
C29_2 C28_2 C9_2 109.9 . .
C27_2 C28_2 C9_2 118.8 . .
C29_2 C28_2 Sc1_3 93.26(15) . 6_565
C27_2 C28_2 Sc1_3 74.70(15) . 6_565
C9_2 C28_2 Sc1_3 74.43(15) . 6_565
C29_2 C28_2 Sc4_3 103.44(15) . 6_565
C27_2 C28_2 Sc4_3 65.52(16) . 6_565
C9_2 C28_2 Sc4_3 75.37(16) . 6_565
C28_2 C29_2 C11_2 110.6 . .
C28_2 C29_2 C30_2 119.1 . .
C11_2 C29_2 C30_2 118.9 . .
C28_2 C29_2 Sc1_3 54.95(12) . 6_565
C11_2 C29_2 Sc1_3 85.18(12) . 6_565
C30_2 C29_2 Sc1_3 95.57(12) . 6_565
C29_2 C30_2 C31_2 118.9 . .
C29_2 C30_2 C52_2 120.4 . .
C31_2 C30_2 C52_2 110.2 . .
C30_2 C31_2 C32_2 123.7 . .
C30_2 C31_2 C54_2 105.3 . .
C32_2 C31_2 C54_2 119.1 . .
C33_2 C32_2 C31_2 120.3 . .
C33_2 C32_2 C12_2 113.4 . .
C31_2 C32_2 C12_2 116.5 . .
C32_2 C33_2 C34_2 121.0 . .
C32_2 C33_2 C14_2 105.1 . .
C34_2 C33_2 C14_2 123.4 . .
C33_2 C34_2 C55_2 118.6 . .
C33_2 C34_2 C35_2 111.9 . .
C55_2 C34_2 C35_2 122.6 . .
C33_2 C34_2 Sc5_3 103.33(13) . .
C55_2 C34_2 Sc5_3 89.19(12) . .
C35_2 C34_2 Sc5_3 53.06(12) . .
C36_2 C35_2 C58_2 119.6 . .
C36_2 C35_2 C34_2 118.4 . .
C58_2 C35_2 C34_2 117.9 . .
C36_2 C35_2 Sc5_3 93.14(16) . .
C58_2 C35_2 Sc5_3 67.48(16) . .
C34_2 C35_2 Sc5_3 89.29(16) . .
C35_2 C36_2 C15_2 127.4 . .
C35_2 C36_2 C37_2 121.3 . .
C15_2 C36_2 C37_2 93.6 . .
C35_2 C36_2 Sc5_3 53.64(12) . .
C15_2 C36_2 Sc5_3 98.83(13) . .
C37_2 C36_2 Sc5_3 83.73(13) . .
C38_2 C37_2 C17_2 116.8 . .
C38_2 C37_2 C36_2 118.8 . .
C17_2 C37_2 C36_2 115.9 . .
C38_2 C37_2 Sc5_3 76.16(12) . .
C17_2 C37_2 Sc5_3 103.56(11) . .
C36_2 C37_2 Sc5_3 63.31(10) . .
C37_2 C38_2 C59_2 118.7 . .
C37_2 C38_2 C39_2 122.8 . .
C59_2 C38_2 C39_2 108.4 . .
C37_2 C38_2 Sc5_3 74.27(11) . .
C59_2 C38_2 Sc5_3 62.11(11) . .
C39_2 C38_2 Sc5_3 103.81(9) . .
C37_2 C38_2 Sc3_3 100.49(13) . 6_565
C59_2 C38_2 Sc3_3 57.58(13) . 6_565
C39_2 C38_2 Sc3_3 78.32(15) . 6_565
C40_2 C39_2 C61_2 124.9 . .
C40_2 C39_2 C38_2 119.7 . .
C61_2 C39_2 C38_2 106.7 . .
C39_2 C40_2 C41_2 121.7 . .
C39_2 C40_2 C18_2 119.4 . .
C41_2 C40_2 C18_2 111.3 . .
C40_2 C41_2 C42_2 130.3 . .
C40_2 C41_2 C63_2 115.1 . .
C42_2 C41_2 C63_2 104.0 . .
C20_2 C42_2 C41_2 115.3 . .
C20_2 C42_2 C43_2 124.1 . .
C41_2 C42_2 C43_2 110.5 . .
C20_2 C42_2 Sc1_3 58.35(10) . .
C41_2 C42_2 Sc1_3 100.58(11) . .
C43_2 C42_2 Sc1_3 83.73(11) . .
C20_2 C42_2 Sc4_3 67.50(13) . .
C41_2 C42_2 Sc4_3 102.15(12) . .
C43_2 C42_2 Sc4_3 73.21(13) . .
Sc1_3 C42_2 Sc4_3 10.70(8) . .
C44_2 C43_2 C42_2 120.5 . .
C44_2 C43_2 C64_2 125.5 . .
C42_2 C43_2 C64_2 103.7 . .
C44_2 C43_2 Sc4_3 67.13(13) . .
C42_2 C43_2 Sc4_3 74.94(13) . .
C64_2 C43_2 Sc4_3 98.79(13) . .
C44_2 C43_2 Sc1_3 72.81(10) . .
C42_2 C43_2 Sc1_3 65.05(10) . .
C64_2 C43_2 Sc1_3 102.46(9) . .
C45_2 C44_2 C43_2 110.1 . .
C45_2 C44_2 C22_2 122.5 . .
C43_2 C44_2 C22_2 118.4 . .
C45_2 C44_2 Sc4_3 95.89(14) . .
C43_2 C44_2 Sc4_3 81.54(15) . .
C22_2 C44_2 Sc4_3 64.37(14) . .
C45_2 C44_2 Sc1_3 105.25(10) . .
C43_2 C44_2 Sc1_3 78.07(11) . .
C22_2 C44_2 Sc1_3 59.94(9) . .
Sc4_3 C44_2 Sc1_3 9.37(10) . .
C45_2 C44_2 Sc6_3 60.74(10) . .
C43_2 C44_2 Sc6_3 103.11(9) . .
C22_2 C44_2 Sc6_3 79.19(10) . .
Sc4_3 C44_2 Sc6_3 36.72(12) . .
Sc1_3 C44_2 Sc6_3 45.88(9) . .
C44_2 C45_2 C46_2 118.9 . .
C44_2 C45_2 C66_2 131.7 . .
C46_2 C45_2 C66_2 100.4 . .
C44_2 C45_2 Sc6_3 91.01(11) . .
C46_2 C45_2 Sc6_3 57.80(10) . .
C66_2 C45_2 Sc6_3 86.93(12) . .
C24_2 C46_2 C47_2 117.3 . .
C24_2 C46_2 C45_2 121.0 . .
C47_2 C46_2 C45_2 111.1 . .
C24_2 C46_2 Sc6_3 75.14(14) . .
C47_2 C46_2 Sc6_3 76.50(14) . .
C45_2 C46_2 Sc6_3 85.88(13) . .
C48_2 C47_2 C67_2 119.3 . .
C48_2 C47_2 C46_2 120.8 . .
C67_2 C47_2 C46_2 107.6 . .
C48_2 C47_2 Sc6_3 77.99(12) . .
C67_2 C47_2 Sc6_3 93.43(12) . .
C46_2 C47_2 Sc6_3 64.65(13) . .
C49_2 C48_2 C47_2 115.6 . .
C49_2 C48_2 C26_2 119.6 . .
C47_2 C48_2 C26_2 120.2 . .
C49_2 C48_2 Sc6_3 106.42(11) . .
C47_2 C48_2 Sc6_3 66.68(12) . .
C26_2 C48_2 Sc6_3 77.24(12) . .
C49_2 C48_2 Sc4_3 94.08(14) . 6_565
C47_2 C48_2 Sc4_3 104.22(13) . 6_565
C26_2 C48_2 Sc4_3 52.06(12) . 6_565
C48_2 C49_2 C50_2 127.8 . .
C48_2 C49_2 C69_2 123.7 . .
C50_2 C49_2 C69_2 103.4 . .
C48_2 C49_2 Sc2_3 98.28(11) . .
C50_2 C49_2 Sc2_3 85.78(12) . .
C69_2 C49_2 Sc2_3 59.94(11) . .
C71_2 C50_2 C49_2 112.9 . .
C71_2 C50_2 C51_2 125.4 . .
C49_2 C50_2 C51_2 115.6 . .
C71_2 C50_2 Sc2_3 73.93(10) . .
C49_2 C50_2 Sc2_3 62.17(10) . .
C51_2 C50_2 Sc2_3 108.47(10) . .
C52_2 C51_2 C27_2 123.4 . .
C52_2 C51_2 C50_2 113.4 . .
C27_2 C51_2 C50_2 117.7 . .
C52_2 C51_2 Sc1_3 94.25(11) . 6_565
C27_2 C51_2 Sc1_3 52.40(11) . 6_565
C50_2 C51_2 Sc1_3 103.08(10) . 6_565
C52_2 C51_2 Sc4_3 103.18(13) . 6_565
C27_2 C51_2 Sc4_3 51.64(13) . 6_565
C50_2 C51_2 Sc4_3 94.25(13) . 6_565
Sc1_3 C51_2 Sc4_3 10.50(7) 6_565 6_565
C51_2 C52_2 C30_2 118.8 . .
C51_2 C52_2 C53_2 122.0 . .
C30_2 C52_2 C53_2 107.5 . .
C72_2 C53_2 C54_2 121.4 . .
C72_2 C53_2 C52_2 120.8 . .
C54_2 C53_2 C52_2 108.7 . .
C55_2 C54_2 C53_2 123.7 . .
C55_2 C54_2 C31_2 117.4 . .
C53_2 C54_2 C31_2 108.0 . .
C54_2 C55_2 C34_2 123.4 . .
C54_2 C55_2 C56_2 113.8 . .
C34_2 C55_2 C56_2 117.5 . .
C54_2 C55_2 Sc5_3 116.49(10) . .
C34_2 C55_2 Sc5_3 60.68(10) . .
C56_2 C55_2 Sc5_3 73.45(11) . .
C73_2 C56_2 C57_2 113.8 . .
C73_2 C56_2 C55_2 121.7 . .
C57_2 C56_2 C55_2 117.1 . .
C73_2 C56_2 Sc3_3 79.44(18) . .
C57_2 C56_2 Sc3_3 67.24(19) . .
C55_2 C56_2 Sc3_3 95.40(18) . .
C73_2 C56_2 Sc5_3 109.85(9) . .
C57_2 C56_2 Sc5_3 58.90(11) . .
C55_2 C56_2 Sc5_3 75.78(11) . .
Sc3_3 C56_2 Sc5_3 30.75(15) . .
C58_2 C57_2 C75_2 116.7 . .
C58_2 C57_2 C56_2 127.0 . .
C75_2 C57_2 C56_2 106.2 . .
C58_2 C57_2 Sc3_3 88.70(19) . .
C75_2 C57_2 Sc3_3 72.4(2) . .
C56_2 C57_2 Sc3_3 75.5(2) . .
C58_2 C57_2 Sc5_3 54.75(12) . .
C75_2 C57_2 Sc5_3 99.36(11) . .
C56_2 C57_2 Sc5_3 89.97(13) . .
Sc3_3 C57_2 Sc5_3 36.01(16) . .
C58_2 C57_2 Sc3_3 70.13(16) . 6_565
C75_2 C57_2 Sc3_3 66.90(15) . 6_565
C56_2 C57_2 Sc3_3 102.29(15) . 6_565
Sc3_3 C57_2 Sc3_3 26.9(3) . 6_565
Sc5_3 C57_2 Sc3_3 32.70(13) . 6_565
C57_2 C58_2 C59_2 120.1 . .
C57_2 C58_2 C35_2 117.4 . .
C59_2 C58_2 C35_2 118.5 . .
C57_2 C58_2 Sc5_3 90.35(16) . .
C59_2 C58_2 Sc5_3 90.81(16) . .
C35_2 C58_2 Sc5_3 68.62(15) . .
C57_2 C58_2 Sc3_3 79.11(19) . 6_565
C59_2 C58_2 Sc3_3 69.41(18) . 6_565
C35_2 C58_2 Sc3_3 102.73(15) . 6_565
C57_2 C58_2 Sc3_3 59.06(15) . .
C59_2 C58_2 Sc3_3 96.11(19) . .
C35_2 C58_2 Sc3_3 95.13(17) . .
Sc5_3 C58_2 Sc3_3 33.60(13) . .
Sc3_3 C58_2 Sc3_3 27.3(3) 6_565 .
C58_2 C59_2 C60_2 120.0 . .
C58_2 C59_2 C38_2 121.2 . .
C60_2 C59_2 C38_2 105.5 . .
C58_2 C59_2 Sc3_3 77.36(19) . 6_565
C60_2 C59_2 Sc3_3 64.78(17) . 6_565
C38_2 C59_2 Sc3_3 92.06(19) . 6_565
C58_2 C59_2 Sc5_3 53.58(11) . .
C60_2 C59_2 Sc5_3 98.99(11) . .
C38_2 C59_2 Sc5_3 86.13(13) . .
C76_2 C60_2 C61_2 119.7 . .
C76_2 C60_2 C59_2 119.8 . .
C61_2 C60_2 C59_2 112.7 . .
C76_2 C60_2 Sc3_3 73.1(2) . 6_565
C61_2 C60_2 Sc3_3 90.0(2) . 6_565
C59_2 C60_2 Sc3_3 79.55(18) . 6_565
C62_2 C61_2 C60_2 122.5 . .
C62_2 C61_2 C39_2 117.2 . .
C60_2 C61_2 C39_2 106.5 . .
C62_2 C61_2 Sc3_3 88.15(14) . 6_565
C60_2 C61_2 Sc3_3 57.71(14) . 6_565
C39_2 C61_2 Sc3_3 87.08(16) . 6_565
C61_2 C62_2 C78_2 118.8 . .
C61_2 C62_2 C63_2 120.6 . .
C78_2 C62_2 C63_2 113.4 . .
C61_2 C62_2 Sc2_3 105.90(9) . 6_565
C78_2 C62_2 Sc2_3 57.35(9) . 6_565
C63_2 C62_2 Sc2_3 79.67(10) . 6_565
C64_2 C63_2 C62_2 121.1 . .
C64_2 C63_2 C41_2 111.1 . .
C62_2 C63_2 C41_2 120.4 . .
C63_2 C64_2 C65_2 129.2 . .
C63_2 C64_2 C43_2 110.6 . .
C65_2 C64_2 C43_2 114.2 . .
C63_2 C64_2 Sc2_3 87.10(10) . 6_565
C65_2 C64_2 Sc2_3 59.31(9) . 6_565
C43_2 C64_2 Sc2_3 105.21(9) . 6_565
C66_2 C65_2 C79_2 120.4 . .
C66_2 C65_2 C64_2 122.8 . .
C79_2 C65_2 C64_2 108.7 . .
C66_2 C65_2 Sc2_3 90.05(11) . 6_565
C79_2 C65_2 Sc2_3 61.58(11) . 6_565
C64_2 C65_2 Sc2_3 88.74(12) . 6_565
C65_2 C66_2 C67_2 120.0 . .
C65_2 C66_2 C45_2 115.1 . .
C67_2 C66_2 C45_2 114.6 . .
C65_2 C66_2 Sc2_3 58.90(10) . 6_565
C67_2 C66_2 Sc2_3 78.34(10) . 6_565
C45_2 C66_2 Sc2_3 103.86(9) . 6_565
C65_2 C66_2 Sc6_3 104.40(9) . .
C67_2 C66_2 Sc6_3 72.80(10) . .
C45_2 C66_2 Sc6_3 61.53(10) . .
Sc2_3 C66_2 Sc6_3 52.17(9) 6_565 .
C68_2 C67_2 C66_2 120.9 . .
C68_2 C67_2 C47_2 122.0 . .
C66_2 C67_2 C47_2 106.0 . .
C68_2 C67_2 Sc6_3 101.63(10) . .
C66_2 C67_2 Sc6_3 77.93(10) . .
C47_2 C67_2 Sc6_3 55.20(9) . .
C68_2 C67_2 Sc2_3 63.91(10) . 6_565
C66_2 C67_2 Sc2_3 71.90(10) . 6_565
C47_2 C67_2 Sc2_3 105.80(9) . 6_565
Sc6_3 C67_2 Sc2_3 52.05(9) . 6_565
C68_2 C67_2 Sc2_3 50.18(9) . .
C66_2 C67_2 Sc2_3 102.04(10) . .
C47_2 C67_2 Sc2_3 90.43(10) . .
Sc6_3 C67_2 Sc2_3 51.55(9) . .
C69_2 C68_2 C67_2 118.4 . .
C69_2 C68_2 C80_2 119.4 . .
C67_2 C68_2 C80_2 118.1 . .
C69_2 C68_2 Sc2_3 67.00(13) . .
C67_2 C68_2 Sc2_3 101.01(12) . .
C80_2 C68_2 Sc2_3 82.66(13) . .
C69_2 C68_2 Sc2_3 103.48(11) . 6_565
C67_2 C68_2 Sc2_3 86.19(10) . 6_565
C80_2 C68_2 Sc2_3 60.83(10) . 6_565
C69_2 C68_2 Sc7_3 84.30(11) . .
C67_2 C68_2 Sc7_3 107.83(17) . .
C80_2 C68_2 Sc7_3 59.17(16) . .
C68_2 C69_2 C70_2 120.9 . .
C68_2 C69_2 C49_2 118.7 . .
C70_2 C69_2 C49_2 109.5 . .
C68_2 C69_2 Sc2_3 76.45(14) . .
C70_2 C69_2 Sc2_3 77.37(13) . .
C49_2 C69_2 Sc2_3 83.23(14) . .
C68_2 C69_2 Sc7_3 66.91(14) . .
C70_2 C69_2 Sc7_3 71.66(16) . .
C49_2 C69_2 Sc7_3 101.84(16) . .
C82_2 C70_2 C69_2 122.2 . .
C82_2 C70_2 C71_2 120.5 . .
C69_2 C70_2 C71_2 104.4 . .
C82_2 C70_2 Sc2_3 81.65(13) . .
C69_2 C70_2 Sc2_3 64.21(12) . .
C71_2 C70_2 Sc2_3 88.35(13) . .
C82_2 C70_2 Sc7_3 59.67(18) . .
C69_2 C70_2 Sc7_3 78.00(19) . .
C71_2 C70_2 Sc7_3 101.86(16) . .
C50_2 C71_2 C72_2 115.8 . .
C50_2 C71_2 C70_2 109.7 . .
C72_2 C71_2 C70_2 123.4 . .
C50_2 C71_2 Sc2_3 77.85(11) . .
C72_2 C71_2 Sc2_3 100.22(10) . .
C70_2 C71_2 Sc2_3 58.41(10) . .
C53_2 C72_2 C73_2 117.1 . .
C53_2 C72_2 C71_2 121.1 . .
C73_2 C72_2 C71_2 113.3 . .
C56_2 C73_2 C72_2 121.2 . .
C56_2 C73_2 C74_2 106.5 . .
C72_2 C73_2 C74_2 123.6 . .
C56_2 C73_2 Sc3_3 68.90(16) . .
C72_2 C73_2 Sc3_3 99.92(17) . .
C74_2 C73_2 Sc3_3 69.63(19) . .
C82_2 C74_2 C73_2 120.2 . .
C82_2 C74_2 C75_2 123.1 . .
C73_2 C74_2 C75_2 108.6 . .
C82_2 C74_2 Sc3_3 98.45(15) . .
C73_2 C74_2 Sc3_3 74.9(2) . .
C75_2 C74_2 Sc3_3 66.71(18) . .
C82_2 C74_2 Sc7_3 61.63(18) . .
C73_2 C74_2 Sc7_3 103.51(15) . .
C75_2 C74_2 Sc7_3 80.84(16) . .
C76_2 C75_2 C57_2 124.7 . .
C76_2 C75_2 C74_2 121.7 . .
C57_2 C75_2 C74_2 104.9 . .
C76_2 C75_2 Sc3_3 92.6(2) . .
C57_2 C75_2 Sc3_3 69.80(18) . .
C74_2 C75_2 Sc3_3 76.3(2) . .
C76_2 C75_2 Sc3_3 65.13(17) . 6_565
C57_2 C75_2 Sc3_3 80.46(16) . 6_565
C74_2 C75_2 Sc3_3 99.26(17) . 6_565
Sc3_3 C75_2 Sc3_3 29.2(3) . 6_565
C76_2 C75_2 Sc7_3 69.79(11) . .
C57_2 C75_2 Sc7_3 106.39(16) . .
C74_2 C75_2 Sc7_3 68.30(12) . .
Sc3_3 C75_2 Sc7_3 36.7(2) . .
Sc3_3 C75_2 Sc7_3 36.41(19) 6_565 .
C75_2 C76_2 C60_2 117.6 . .
C75_2 C76_2 C77_2 116.8 . .
C60_2 C76_2 C77_2 117.6 . .
C75_2 C76_2 Sc3_3 81.4(2) . 6_565
C60_2 C76_2 Sc3_3 70.9(2) . 6_565
C77_2 C76_2 Sc3_3 89.72(17) . 6_565
C75_2 C76_2 Sc3_3 56.62(14) . .
C60_2 C76_2 Sc3_3 92.24(16) . .
C77_2 C76_2 Sc3_3 93.38(14) . .
Sc3_3 C76_2 Sc3_3 26.4(3) 6_565 .
C75_2 C76_2 Sc7_3 81.53(12) . .
C60_2 C76_2 Sc7_3 104.75(15) . .
C77_2 C76_2 Sc7_3 56.90(18) . .
Sc3_3 C76_2 Sc7_3 38.8(2) 6_565 .
Sc3_3 C76_2 Sc7_3 36.69(18) . .
C78_2 C77_2 C81_2 109.4 . .
C78_2 C77_2 C76_2 121.7 . .
C81_2 C77_2 C76_2 121.2 . .
C78_2 C77_2 Sc7_3 88.22(16) . .
C81_2 C77_2 Sc7_3 62.63(19) . .
C76_2 C77_2 Sc7_3 90.7(2) . .
C78_2 C77_2 Sc2_3 64.80(11) . 6_565
C81_2 C77_2 Sc2_3 72.35(10) . 6_565
C76_2 C77_2 Sc2_3 103.88(10) . 6_565
C78_2 C77_2 Sc3_3 89.57(17) . 6_565
C81_2 C77_2 Sc3_3 98.69(16) . 6_565
C76_2 C77_2 Sc3_3 57.68(12) . 6_565
Sc7_3 C77_2 Sc3_3 39.0(2) . 6_565
Sc2_3 C77_2 Sc3_3 46.26(12) 6_565 6_565
C62_2 C78_2 C77_2 119.1 . .
C62_2 C78_2 C79_2 122.2 . .
C77_2 C78_2 C79_2 107.2 . .
C62_2 C78_2 Sc2_3 93.11(11) . 6_565
C77_2 C78_2 Sc2_3 82.98(12) . 6_565
C79_2 C78_2 Sc2_3 58.98(11) . 6_565
C62_2 C78_2 Sc7_3 102.97(17) . .
C77_2 C78_2 Sc7_3 59.24(17) . .
C79_2 C78_2 Sc7_3 72.0(2) . .
C65_2 C79_2 C80_2 118.9 . .
C65_2 C79_2 C78_2 125.4 . .
C80_2 C79_2 C78_2 108.3 . .
C65_2 C79_2 Sc2_3 81.49(13) . 6_565
C80_2 C79_2 Sc2_3 76.17(14) . 6_565
C78_2 C79_2 Sc2_3 84.73(13) . 6_565
C65_2 C79_2 Sc7_3 104.08(18) . .
C80_2 C79_2 Sc7_3 60.16(15) . .
C78_2 C79_2 Sc7_3 76.16(19) . .
C79_2 C80_2 C68_2 120.9 . .
C79_2 C80_2 C81_2 109.1 . .
C68_2 C80_2 C81_2 120.0 . .
C79_2 C80_2 Sc2_3 65.39(13) . 6_565
C68_2 C80_2 Sc2_3 84.65(12) . 6_565
C81_2 C80_2 Sc2_3 88.05(12) . 6_565
C79_2 C80_2 Sc7_3 86.65(13) . .
C68_2 C80_2 Sc7_3 87.49(19) . .
C81_2 C80_2 Sc7_3 63.4(2) . .
C79_2 C80_2 Sc2_3 102.35(11) . .
C68_2 C80_2 Sc2_3 62.52(11) . .
C81_2 C80_2 Sc2_3 76.87(11) . .
C80_2 C81_2 C77_2 105.8 . .
C80_2 C81_2 C82_2 122.1 . .
C77_2 C81_2 C82_2 123.2 . .
C80_2 C81_2 Sc7_3 77.9(2) . .
C77_2 C81_2 Sc7_3 78.77(19) . .
C82_2 C81_2 Sc7_3 83.09(15) . .
C80_2 C81_2 Sc2_3 70.31(11) . .
C77_2 C81_2 Sc2_3 101.86(10) . .
C82_2 C81_2 Sc2_3 71.15(11) . .
C80_2 C81_2 Sc2_3 58.38(10) . 6_565
C77_2 C81_2 Sc2_3 75.70(10) . 6_565
C82_2 C81_2 Sc2_3 103.66(11) . 6_565
Sc2_3 C81_2 Sc2_3 34.08(10) . 6_565
C74_2 C82_2 C70_2 119.0 . .
C74_2 C82_2 C81_2 113.9 . .
C70_2 C82_2 C81_2 115.0 . .
C74_2 C82_2 Sc7_3 86.3(2) . .
C70_2 C82_2 Sc7_3 88.81(19) . .
C81_2 C82_2 Sc7_3 59.43(16) . .
C74_2 C82_2 Sc2_3 95.98(11) . .
C70_2 C82_2 Sc2_3 64.09(11) . .
C81_2 C82_2 Sc2_3 75.83(12) . .
N2 Ni1 N2 177.85(7) . 6_565
N2 Ni1 N3 89.98(3) . .
N2 Ni1 N3 89.98(3) 6_565 .
N2 Ni1 N1 89.97(3) . .
N2 Ni1 N1 89.97(3) 6_565 .
N3 Ni1 N1 177.58(6) . .
C84 N1 C84 104.09(16) . 6_565
C84 N1 Ni1 127.93(8) . .
C84 N1 Ni1 127.93(8) 6_565 .
C83 N3 C83 103.99(14) 6_565 .
C83 N3 Ni1 127.98(7) 6_565 .
C83 N3 Ni1 127.98(7) . .
C85 N2 C86 104.20(11) . .
C85 N2 Ni1 127.95(9) . .
C86 N2 Ni1 127.84(9) . .
C87 C83 N3 125.03(12) . .
C87 C83 C89 123.24(12) . .
N3 C83 C89 111.73(11) . .
C88 C84 N1 125.21(13) . .
C88 C84 C91 123.19(13) . .
N1 C84 C91 111.59(14) . .
N2 C85 C87 125.18(12) . .
N2 C85 C90 111.63(13) . .
C87 C85 C90 123.19(13) . .
N2 C86 C88 125.17(13) . .
N2 C86 C92 111.58(13) . .
C88 C86 C92 123.20(13) . .
C83 C87 C85 123.86(12) . .
C83 C87 H87 118.1 . .
C85 C87 H87 118.1 . .
C84 C88 C86 123.80(13) . .
C84 C88 H88 118.1 . .
C86 C88 H88 118.1 . .
C89 C89 C83 106.27(7) 6_565 .
C89 C89 C93 128.92(8) 6_565 .
C83 C89 C93 124.64(13) . .
C92 C90 C85 106.26(13) . .
C92 C90 C94 129.34(15) . .
C85 C90 C94 124.32(16) . .
C91 C91 C84 106.36(9) 6_565 .
C91 C91 C95 129.23(11) 6_565 .
C84 C91 C95 124.27(16) . .
C90 C92 C86 106.33(12) . .
C90 C92 C96 129.49(16) . .
C86 C92 C96 124.11(16) . .
C89 C93 C97 112.00(12) . .
C89 C93 H93A 109.2 . .
C97 C93 H93A 109.2 . .
C89 C93 H93B 109.2 . .
C97 C93 H93B 109.2 . .
H93A C93 H93B 107.9 . .
C90 C94 C99 112.9(2) . .
C90 C94 H94A 109.0 . .
C99 C94 H94A 109.0 . .
C90 C94 H94B 109.0 . .
C99 C94 H94B 109.0 . .
H94A C94 H94B 107.8 . .
C91 C95 C98 112.68(13) . .
C91 C95 H95A 109.1 . .
C98 C95 H95A 109.1 . .
C91 C95 H95B 109.1 . .
C98 C95 H95B 109.1 . .
H95A C95 H95B 107.8 . .
C92 C96 C100 112.63(19) . .
C92 C96 H96A 109.1 . .
C100 C96 H96A 109.1 . .
C92 C96 H96B 109.1 . .
C100 C96 H96B 109.1 . .
H96A C96 H96B 107.8 . .
C93 C97 H97A 109.5 . .
C93 C97 H97B 109.5 . .
H97A C97 H97B 109.5 . .
C93 C97 H97C 109.5 . .
H97A C97 H97C 109.5 . .
H97B C97 H97C 109.5 . .
C95 C98 H98A 109.5 . .
C95 C98 H98B 109.5 . .
H98A C98 H98B 109.5 . .
C95 C98 H98C 109.5 . .
H98A C98 H98C 109.5 . .
H98B C98 H98C 109.5 . .
C94 C99 H99A 109.5 . .
C94 C99 H99B 109.5 . .
H99A C99 H99B 109.5 . .
C94 C99 H99C 109.5 . .
H99A C99 H99C 109.5 . .
H99B C99 H99C 109.5 . .
C96 C100 H10A 109.5 . .
C96 C100 H10B 109.5 . .
H10A C100 H10B 109.5 . .
C96 C100 H10C 109.5 . .
H10A C100 H10C 109.5 . .
H10B C100 H10C 109.5 . .
C106 C101 C102 118.8(11) . .
C106 C101 C107 120.2(11) . .
C102 C101 C107 121.1(5) . .
C101 C102 C103 120.8(4) . .
C101 C102 H102 119.6 . .
C103 C102 H102 119.6 . .
C104 C103 C102 121.3(4) . .
C104 C103 H103 119.4 . .
C102 C103 H103 119.4 . .
C105 C104 C103 117.8(5) . .
C105 C104 H104 121.1 . .
C103 C104 H104 121.1 . .
C104 C105 C106 121.1(5) . .
C104 C105 H105 119.4 . .
C106 C105 H105 119.4 . .
C101 C106 C105 120.3(9) . .
C101 C106 H106 119.9 . .
C105 C106 H106 119.9 . .
C109 C108 C113 115.0(4) . .
C109 C108 H108 122.5 . .
C113 C108 H108 122.5 . .
C110 C109 C108 121.3(4) . .
C110 C109 H109 119.4 . .
C108 C109 H109 119.4 . .
C109 C110 C111 119.6(4) . .
C109 C110 H110 120.2 . .
C111 C110 H110 120.2 . .
C112 C111 C110 119.6(5) . .
C112 C111 H111 120.2 . .
C110 C111 H111 120.2 . .
C113 C112 C111 119.8(5) . .
C113 C112 H112 120.1 . .
C111 C112 H112 120.1 . .
C112 C113 C108 124.6(5) . .
C112 C113 H113 117.7 . .
C108 C113 H113 117.7 . .
C115 C114 C119 128.2(7) . .
C115 C114 C120 121.5(6) . .
C119 C114 C120 110.2(7) . .
C114 C115 C116 121.3(7) . .
C114 C115 H115 119.4 . .
C116 C115 H115 119.4 . .
C117 C116 C115 118.2(7) . .
C117 C116 H116 120.9 . .
C115 C116 H116 120.9 . .
C116 C117 C118 121.0(7) . .
C116 C117 H117 119.5 . .
C118 C117 H117 119.5 . .
C117 C118 C119 126.4(8) . .
C117 C118 H118 116.8 . .
C119 C118 H118 116.8 . .
C114 C119 C118 104.9(9) . .
C114 C119 H119 127.5 . .
C118 C119 H119 127.5 . .
C114 C120 H12A 109.5 . .
C114 C120 H12B 109.5 . .
H12A C120 H12B 109.5 . .
C114 C120 H12C 109.5 . .
H12A C120 H12C 109.5 . .
H12B C120 H12C 109.5 . .

loop_
_geom_bond_atom_site_label_1
_geom_bond_atom_site_label_2
_geom_bond_distance
_geom_bond_site_symmetry_2
O1_3 Sc2_3 1.867(4) .
O1_3 Sc1_3 1.934(5) .
O1_3 Sc7_3 1.968(8) .
O1_3 Sc4_3 1.990(6) 6_565
O1_3 Sc3_3 2.143(6) 6_565
O2_3 Sc4_3 1.868(9) .
O2_3 Sc1_3 1.909(7) .
O2_3 Sc3_3 1.926(8) 6_565
O2_3 Sc8_3 1.935(17) .
O2_3 Sc5_3 1.974(8) .
O2_3 Sc3_3 2.106(8) .
Sc1_3 C26_1 2.002(6) .
Sc1_3 C21_2 2.009(5) .
Sc1_3 C5_2 2.062(4) .
Sc1_3 C25_1 2.095(5) .
Sc1_3 C28_2 2.113(7) 6_565
Sc1_3 C70_1 2.217(5) 6_565
Sc1_3 C27_2 2.217(6) 6_565
Sc2_3 C79_2 2.059(6) 6_565
Sc2_3 C69_2 2.100(4) .
Sc2_3 C42_1 2.118(10) 6_565
Sc2_3 C63_1 2.177(7) .
Sc2_3 C62_1 2.194(6) .
Sc2_3 C80_2 2.199(4) 6_565
Sc2_3 C20_1 2.211(14) 6_565
Sc3_3 O2_3 1.926(8) 6_565
Sc3_3 C37_1 2.117(8) .
Sc3_3 C16_1 2.176(7) 6_565
Sc3_3 C17_1 2.201(7) 6_565
Sc3_3 C3_1 2.207(7) 6_565
Sc3_3 C57_2 2.213(6) .
Sc4_3 O1_3 1.990(6) 6_565
Sc4_3 C21_2 2.207(6) .
Sc4_3 C26_2 2.212(7) 6_565
Sc4_3 C27_2 2.214(7) 6_565
Sc4_3 O2_3 2.233(8) 6_565
Sc4_3 C26_1 2.237(7) .
Sc4_3 C25_1 2.309(6) .
Sc5_3 C58_2 1.964(5) 6_565
Sc5_3 C58_2 1.964(5) .
Sc5_3 O2_3 1.974(8) 6_565
Sc5_3 C35_2 1.980(4) .
Sc5_3 C35_2 1.980(4) 6_565
Sc5_3 C15_1 2.061(4) .
Sc5_3 C14_1 2.146(5) 6_565
Sc5_3 C14_1 2.146(5) .
Sc5_3 C36_1 2.327(7) 6_565
Sc6_3 C46_2 2.110(5) .
Sc6_3 C46_2 2.110(5) 6_565
Sc6_3 C67_1 2.130(4) 6_565
Sc6_3 C67_1 2.130(4) .
Sc6_3 C66_1 2.201(5) .
Sc6_3 C66_1 2.201(5) 6_565
Sc7_3 O1_3 1.968(8) 6_565
Sc7_3 C40_1 1.992(9) 6_565
Sc7_3 C40_1 1.992(9) .
Sc7_3 C81_2 2.040(8) .
Sc7_3 C41_1 2.125(9) .
Sc7_3 C41_1 2.125(9) 6_565
Sc7_3 C80_2 2.231(8) .
Sc8_3 C1_2 1.906(15) .
Sc8_3 C1_2 1.906(15) 6_565
Sc8_3 O2_3 1.935(17) 6_565
Sc8_3 C51_1 1.968(15) 6_565
Sc8_3 C51_1 1.968(15) .
Sc8_3 C2_2 2.014(17) .
Sc8_3 C6_2 2.198(15) .
C1_1 C2_1 1.358(13) .
C1_1 C10_1 1.404(12) .
C1_1 C6_1 1.516(10) .
C2_1 C13_1 1.415(12) .
C2_1 C3_1 1.493(9) .
C2_1 Sc3_3 2.803(9) 6_565
C3_1 C4_1 1.409(10) .
C3_1 C16_1 1.467(10) .
C3_1 Sc3_3 2.207(7) 6_565
C4_1 C5_1 1.462(14) .
C4_1 C19_1 1.466(11) .
C4_1 Sc3_3 2.364(9) 6_565
C5_1 C6_1 1.417(9) .
C5_1 C21_1 1.449(10) .
C6_1 C7_1 1.440(9) .
C7_1 C8_1 1.445(9) .
C7_1 C23_1 1.463(9) .
C8_1 C9_1 1.310(9) .
C8_1 C25_1 1.431(12) .
C9_1 C10_1 1.512(9) .
C9_1 C28_1 1.515(9) .
C10_1 C11_1 1.444(10) .
C11_1 C29_1 1.400(8) .
C11_1 C12_1 1.406(10) .
C12_1 C32_1 1.420(7) .
C12_1 C13_1 1.461(10) .
C13_1 C14_1 1.538(9) .
C14_1 C15_1 1.294(8) .
C14_1 C33_1 1.516(8) .
C15_1 C36_1 1.426(12) .
C15_1 C16_1 1.446(11) .
C15_1 Sc3_3 2.644(7) 6_565
C16_1 C17_1 1.489(10) .
C16_1 Sc3_3 2.176(7) 6_565
C17_1 C18_1 1.392(11) .
C17_1 C37_1 1.496(11) .
C17_1 Sc3_3 2.201(7) 6_565
C18_1 C19_1 1.363(13) .
C18_1 C40_1 1.537(11) .
C18_1 Sc3_3 2.408(8) 6_565
C18_1 Sc2_3 2.851(8) 6_565
C19_1 C20_1 1.519(13) .
C19_1 Sc3_3 2.544(11) 6_565
C19_1 Sc2_3 2.578(10) 6_565
C20_1 C42_1 1.14(2) .
C20_1 C21_1 1.526(13) .
C20_1 Sc2_3 2.211(14) 6_565
C21_1 C22_1 1.371(13) .
C21_1 Sc2_3 2.619(7) 6_565
C22_1 C23_1 1.378(9) .
C22_1 C44_1 1.544(12) .
C23_1 C24_1 1.446(10) .
C24_1 C46_1 1.385(8) .
C24_1 C25_1 1.510(9) .
C25_1 C26_1 1.328(9) .
C26_1 C48_1 1.469(7) .
C26_1 C27_1 1.527(8) .
C27_1 C51_1 1.411(9) .
C27_1 C28_1 1.437(8) .
C28_1 C29_1 1.385(8) .
C29_1 C30_1 1.390(7) .
C30_1 C52_1 1.424(7) .
C30_1 C31_1 1.425(8) .
C31_1 C32_1 1.396(7) .
C31_1 C54_1 1.484(7) .
C32_1 C33_1 1.402(7) .
C33_1 C34_1 1.437(8) .
C34_1 C55_1 1.409(9) .
C34_1 C35_1 1.503(9) .
C35_1 C36_1 1.323(10) .
C35_1 C58_1 1.467(8) .
C36_1 C37_1 1.549(11) .
C37_1 C38_1 1.390(10) .
C37_1 Sc3_3 2.679(10) 6_565
C38_1 C59_1 1.452(9) .
C38_1 C39_1 1.520(12) .
C39_1 C40_1 1.341(12) .
C39_1 C61_1 1.425(10) .
C40_1 C41_1 1.384(11) .
C40_1 Sc2_3 2.717(7) 6_565
C41_1 C42_1 1.454(13) .
C41_1 C63_1 1.537(14) .
C41_1 Sc2_3 2.328(6) 6_565
C42_1 C43_1 1.467(12) .
C42_1 Sc2_3 2.118(10) 6_565
C43_1 C44_1 1.388(11) .
C43_1 C64_1 1.572(15) .
C43_1 Sc2_3 2.359(7) 6_565
C44_1 C45_1 1.352(12) .
C44_1 Sc2_3 2.785(8) 6_565
C45_1 C66_1 1.442(10) .
C45_1 C46_1 1.485(11) .
C46_1 C47_1 1.459(10) .
C47_1 C48_1 1.433(9) .
C47_1 C67_1 1.450(9) .
C48_1 C49_1 1.410(9) .
C49_1 C50_1 1.411(10) .
C49_1 C69_1 1.487(8) .
C49_1 Sc4_3 2.659(6) 6_565
C49_1 Sc1_3 2.674(5) 6_565
C50_1 C71_1 1.356(9) .
C50_1 C51_1 1.488(8) .
C50_1 Sc1_3 2.577(6) 6_565
C50_1 Sc4_3 2.820(7) 6_565
C51_1 C52_1 1.378(7) .
C52_1 C53_1 1.453(6) .
C53_1 C72_1 1.371(9) .
C53_1 C54_1 1.417(7) .
C54_1 C55_1 1.380(8) .
C55_1 C56_1 1.470(10) .
C56_1 C73_1 1.352(11) .
C56_1 C57_1 1.420(11) .
C57_1 C58_1 1.404(8) .
C57_1 C75_1 1.469(9) .
C58_1 C59_1 1.434(8) .
C59_1 C60_1 1.459(9) .
C60_1 C76_1 1.394(9) .
C60_1 C61_1 1.430(10) .
C61_1 C62_1 1.423(10) .
C62_1 C78_1 1.351(10) .
C62_1 C63_1 1.463(10) .
C63_1 C64_1 1.313(17) .
C63_1 Sc2_3 2.661(8) 6_565
C64_1 C65_1 1.438(10) .
C64_1 Sc2_3 2.662(6) 6_565
C65_1 C79_1 1.367(11) .
C65_1 C66_1 1.413(8) .
C66_1 C67_1 1.425(10) .
C67_1 C68_1 1.396(11) .
C68_1 C69_1 1.318(10) .
C68_1 C80_1 1.440(8) .
C68_1 Sc4_3 2.486(8) 6_565
C68_1 Sc1_3 2.806(8) 6_565
C69_1 C70_1 1.465(10) .
C69_1 Sc4_3 2.340(7) 6_565
C69_1 Sc1_3 2.432(6) 6_565
C70_1 C82_1 1.430(7) .
C70_1 C71_1 1.450(7) .
C70_1 Sc1_3 2.217(5) 6_565
C70_1 Sc4_3 2.387(7) 6_565
C71_1 C72_1 1.431(8) .
C71_1 Sc1_3 2.308(6) 6_565
C71_1 Sc4_3 2.676(7) 6_565
C72_1 C73_1 1.425(10) .
C72_1 Sc1_3 2.598(9) 6_565
C73_1 C74_1 1.466(9) .
C73_1 Sc1_3 2.635(14) 6_565
C74_1 C82_1 1.426(7) .
C74_1 C75_1 1.493(10) .
C74_1 Sc1_3 2.505(8) 6_565
C74_1 Sc4_3 2.798(8) 6_565
C75_1 C76_1 1.339(9) .
C76_1 C77_1 1.450(8) .
C77_1 C78_1 1.391(10) .
C77_1 C81_1 1.427(9) .
C78_1 C79_1 1.445(9) .
C79_1 C80_1 1.394(11) .
C80_1 C81_1 1.413(10) .
C80_1 Sc4_3 2.628(9) 6_565
C81_1 C82_1 1.470(10) .
C81_1 Sc4_3 2.565(7) 6_565
C81_1 Sc1_3 2.713(5) 6_565
C82_1 Sc1_3 2.314(5) 6_565
C82_1 Sc4_3 2.445(7) 6_565
C1_2 C10_2 1.3713 .
C1_2 C2_2 1.3862 .
C1_2 C6_2 1.5157 .
C2_2 C13_2 1.3925 .
C2_2 C3_2 1.4965 .
C3_2 C4_2 1.4171 .
C3_2 C16_2 1.4646 .
C4_2 C19_2 1.4436 .
C4_2 C5_2 1.4618 .
C5_2 C6_2 1.4200 .
C5_2 C21_2 1.4378 .
C6_2 C7_2 1.4418 .
C7_2 C8_2 1.3894 .
C7_2 C23_2 1.4680 .
C8_2 C9_2 1.3063 .
C8_2 C25_2 1.4763 .
C8_2 Sc4_3 2.489(6) 6_565
C8_2 Sc1_3 2.501(5) 6_565
C9_2 C28_2 1.5153 .
C9_2 C10_2 1.5232 .
C9_2 Sc1_3 2.246(5) 6_565
C9_2 Sc4_3 2.481(6) 6_565
C10_2 C11_2 1.4654 .
C10_2 Sc1_3 2.582(5) 6_565
C11_2 C29_2 1.3929 .
C11_2 C12_2 1.4295 .
C11_2 Sc1_3 2.825(5) 6_565
C12_2 C32_2 1.4170 .
C12_2 C13_2 1.4901 .
C13_2 C14_2 1.5571 .
C14_2 C15_2 1.2862 .
C14_2 C33_2 1.5205 .
C15_2 C16_2 1.3954 .
C15_2 C36_2 1.4698 .
C16_2 C17_2 1.4901 .
C17_2 C18_2 1.3863 .
C17_2 C37_2 1.4848 .
C18_2 C19_2 1.3810 .
C18_2 C40_2 1.5242 .
C19_2 C20_2 1.4727 .
C20_2 C42_2 1.2177 .
C20_2 C21_2 1.4860 .
C21_2 C22_2 1.3823 .
C22_2 C23_2 1.3575 .
C22_2 C44_2 1.5393 .
C23_2 C24_2 1.4560 .
C24_2 C46_2 1.3986 .
C24_2 C25_2 1.4732 .
C25_2 C26_2 1.3529 .
C25_2 Sc4_3 2.420(6) 6_565
C25_2 Sc1_3 2.683(6) 6_565
C26_2 C48_2 1.4735 .
C26_2 C27_2 1.5260 .
C26_2 Sc4_3 2.212(6) 6_565
C26_2 Sc1_3 2.498(6) 6_565
C27_2 C28_2 1.4303 .
C27_2 C51_2 1.4437 .
C27_2 Sc4_3 2.214(6) 6_565
C27_2 Sc1_3 2.217(5) 6_565
C28_2 C29_2 1.3601 .
C28_2 Sc1_3 2.113(5) 6_565
C28_2 Sc4_3 2.384(6) 6_565
C29_2 C30_2 1.4019 .
C29_2 Sc1_3 2.578(5) 6_565
C30_2 C31_2 1.4077 .
C30_2 C52_2 1.4294 .
C31_2 C32_2 1.4144 .
C31_2 C54_2 1.5052 .
C32_2 C33_2 1.3859 .
C33_2 C34_2 1.4157 .
C34_2 C55_2 1.4258 .
C34_2 C35_2 1.5132 .
C35_2 C36_2 1.3469 .
C35_2 C58_2 1.4743 .
C36_2 C37_2 1.4947 .
C37_2 C38_2 1.4003 .
C38_2 C59_2 1.4534 .
C38_2 C39_2 1.4884 .
C38_2 Sc3_3 2.874(7) 6_565
C39_2 C40_2 1.3525 .
C39_2 C61_2 1.4696 .
C40_2 C41_2 1.4140 .
C41_2 C42_2 1.4864 .
C41_2 C63_2 1.5508 .
C42_2 C43_2 1.4889 .
C43_2 C44_2 1.4200 .
C43_2 C64_2 1.5624 .
C44_2 C45_2 1.3494 .
C45_2 C46_2 1.4767 .
C45_2 C66_2 1.4803 .
C46_2 C47_2 1.4649 .
C47_2 C48_2 1.4295 .
C47_2 C67_2 1.4393 .
C48_2 C49_2 1.3827 .
C48_2 Sc4_3 2.789(6) 6_565
C49_2 C50_2 1.4460 .
C49_2 C69_2 1.4544 .
C50_2 C71_2 1.3142 .
C50_2 C51_2 1.5298 .
C51_2 C52_2 1.3464 .
C51_2 Sc1_3 2.780(6) 6_565
C51_2 Sc4_3 2.799(7) 6_565
C52_2 C53_2 1.4348 .
C53_2 C72_2 1.3413 .
C53_2 C54_2 1.3982 .
C54_2 C55_2 1.3481 .
C55_2 C56_2 1.4992 .
C56_2 C73_2 1.3068 .
C56_2 C57_2 1.4523 .
C57_2 C58_2 1.3761 .
C57_2 C75_2 1.4451 .
C57_2 Sc3_3 2.642(7) 6_565
C58_2 C59_2 1.4211 .
C58_2 Sc3_3 2.530(6) 6_565
C59_2 C60_2 1.4393 .
C59_2 Sc3_3 2.427(6) 6_565
C60_2 C76_2 1.3913 .
C60_2 C61_2 1.4115 .
C60_2 Sc3_3 2.233(6) 6_565
C61_2 C62_2 1.3877 .
C61_2 Sc3_3 2.641(8) 6_565
C62_2 C78_2 1.4009 .
C62_2 C63_2 1.4430 .
C62_2 Sc2_3 2.837(5) 6_565
C63_2 C64_2 1.3351 .
C64_2 C65_2 1.4249 .
C64_2 Sc2_3 2.692(5) 6_565
C65_2 C66_2 1.3946 .
C65_2 C79_2 1.4065 .
C65_2 Sc2_3 2.315(5) 6_565
C66_2 C67_2 1.4123 .
C66_2 Sc2_3 2.704(5) 6_565
C67_2 C68_2 1.3921 .
C67_2 Sc2_3 2.786(4) 6_565
C68_2 C69_2 1.3588 .
C68_2 C80_2 1.4277 .
C68_2 Sc2_3 2.508(4) 6_565
C69_2 C70_2 1.4497 .
C70_2 C82_2 1.4248 .
C70_2 C71_2 1.4649 .
C71_2 C72_2 1.4648 .
C72_2 C73_2 1.4580 .
C73_2 C74_2 1.4719 .
C74_2 C82_2 1.4179 .
C74_2 C75_2 1.4725 .
C75_2 C76_2 1.3754 .
C75_2 Sc3_3 2.464(7) 6_565
C76_2 C77_2 1.4419 .
C76_2 Sc3_3 2.261(6) 6_565
C77_2 C78_2 1.4101 .
C77_2 C81_2 1.4331 .
C77_2 Sc2_3 2.625(4) 6_565
C77_2 Sc3_3 2.676(7) 6_565
C78_2 C79_2 1.4223 .
C78_2 Sc2_3 2.393(5) 6_565
C79_2 C80_2 1.4080 .
C79_2 Sc2_3 2.059(4) 6_565
C80_2 C81_2 1.4280 .
C80_2 Sc2_3 2.199(4) 6_565
C81_2 C82_2 1.4416 .
C81_2 Sc2_3 2.581(4) 6_565
Ni1 N2 1.9559(11) .
Ni1 N2 1.9560(11) 6_565
Ni1 N3 1.9573(15) .
Ni1 N1 1.9593(16) .
N1 C84 1.3753(17) .
N1 C84 1.3753(17) 6_565
N3 C83 1.3779(15) 6_565
N3 C83 1.3780(15) .
N2 C85 1.3743(17) .
N2 C86 1.3773(17) .
C83 C87 1.3740(18) .
C83 C89 1.4482(18) .
C84 C88 1.372(2) .
C84 C91 1.447(2) .
C85 C87 1.3789(19) .
C85 C90 1.445(2) .
C86 C88 1.379(2) .
C86 C92 1.443(2) .
C87 H87 0.9500 .
C88 H88 0.9500 .
C89 C89 1.360(3) 6_565
C89 C93 1.4967(19) .
C90 C92 1.361(3) .
C90 C94 1.498(2) .
C91 C91 1.354(4) 6_565
C91 C95 1.501(2) .
C92 C96 1.501(2) .
C93 C97 1.530(2) .
C93 H93A 0.9900 .
C93 H93B 0.9900 .
C94 C99 1.531(4) .
C94 H94A 0.9900 .
C94 H94B 0.9900 .
C95 C98 1.527(3) .
C95 H95A 0.9900 .
C95 H95B 0.9900 .
C96 C100 1.519(4) .
C96 H96A 0.9900 .
C96 H96B 0.9900 .
C97 H97A 0.9800 .
C97 H97B 0.9800 .
C97 H97C 0.9800 .
C98 H98A 0.9800 .
C98 H98B 0.9800 .
C98 H98C 0.9800 .
C99 H99A 0.9800 .
C99 H99B 0.9800 .
C99 H99C 0.9800 .
C100 H10A 0.9800 .
C100 H10B 0.9800 .
C100 H10C 0.9800 .
C101 C106 1.38(2) .
C101 C102 1.383(5) .
C101 C107 1.508(7) .
C102 C103 1.394(7) .
C102 H102 0.9500 .
C103 C104 1.389(8) .
C103 H103 0.9500 .
C104 C105 1.384(8) .
C104 H104 0.9500 .
C105 C106 1.41(3) .
C105 H105 0.9500 .
C106 H106 0.9500 .
C107 H10A 0.9800 .
C107 H10B 0.9800 .
C107 H106 0.9800 .
C108 C109 1.371(6) .
C108 C113 1.456(7) .
C108 H108 0.9500 .
C109 C110 1.370(6) .
C109 H109 0.9500 .
C110 C111 1.408(7) .
C110 H110 0.9500 .
C111 C112 1.374(7) .
C111 H111 0.9500 .
C112 C113 1.269(7) .
C112 H112 0.9500 .
C113 H113 0.9500 .
C114 C115 1.392(9) .
C114 C119 1.455(14) .
C114 C120 1.476(9) .
C115 C116 1.423(10) .
C115 H115 0.9500 .
C116 C117 1.377(10) .
C116 H116 0.9500 .
C117 C118 1.379(10) .
C117 H117 0.9500 .
C118 C119 1.588(15) .
C118 H118 0.9500 .
C119 H119 0.9500 .
C120 H12A 0.9800 .
C120 H12B 0.9800 .
C120 H12C 0.9800 .
